data_7713574
loop_
_publ_author_name
'Tao, Peng'
'Zheng, Xiao-Kang'
'Jiang, He'
'Sheng, Xinghao'
'Deng, Yongjing'
'Chan, Yuk Yin Ian'
'Zhao, Qiang'
'Wong, Wai-Yeung Raymond'

_publ_section_title
;
 Efficient 1-(thiophen-2-yl)isoquinoline-based ionic iridophosphors with
 bulky counterion for solution-processed deep-red electroluminescence
;
_journal_name_full 'Dalton Transactions'
_journal_paper_doi 10.1039/D3DT02061D
_journal_year 2023
_chemical_formula_moiety 'C44 H40 Ir N4 S2, C32 H12 B F24, 0.5[C6H14]'
_chemical_formula_sum 'C79 H59 B F24 Ir N4 S2'
_chemical_formula_weight 1787.43
_space_group_crystal_system monoclinic
_space_group_IT_number 4
_space_group_name_Hall 'P 2yb'
_space_group_name_H-M_alt 'P 1 21 1'
_atom_sites_solution_hydrogens geom
_audit_creation_date 2023-07-17
_audit_creation_method
;
Olex2 1.5-dev
(compiled 2023.07.05 svn.r7b2821a9 for OlexSys, GUI svn.r6697)
;
_audit_update_record
;
2023-07-25 deposited with the CCDC.	2023-07-27 downloaded from the CCDC.
;
_cell_angle_alpha 90
_cell_angle_beta 95.8700(10)
_cell_angle_gamma 90
_cell_formula_units_Z 4
_cell_length_a 10.3920(2)
_cell_length_b 34.9915(7)
_cell_length_c 20.6937(5)
_cell_measurement_reflns_used 9115
_cell_measurement_temperature 193.0
_cell_measurement_theta_max 68.42
_cell_measurement_theta_min 3.32
_cell_volume 7485.4(3)
_computing_cell_refinement 'SAINT V8.40B (?, 2016)'
_computing_data_collection Bruker
_computing_data_reduction 'SAINT V8.40B (?, 2016)'
_computing_molecular_graphics 'Olex2 1.5-dev (Dolomanov et al., 2009)'
_computing_publication_material 'Olex2 1.5-dev (Dolomanov et al., 2009)'
_computing_structure_refinement 'SHELXL 2018/3 (Sheldrick, 2015)'
_computing_structure_solution 'SHELXT 2018/2 (Sheldrick, 2018)'
_diffrn_ambient_temperature 193.00
_diffrn_measured_fraction_theta_full 0.998
_diffrn_measured_fraction_theta_max 0.998
_diffrn_measurement_device_type 'Bruker APEX-II CCD'
_diffrn_measurement_method '\f and \w scans'
_diffrn_radiation_type CuK\a
_diffrn_radiation_wavelength 1.54178
_diffrn_reflns_av_R_equivalents 0.0569
_diffrn_reflns_av_unetI/netI 0.0629
_diffrn_reflns_Laue_measured_fraction_full 0.998
_diffrn_reflns_Laue_measured_fraction_max 0.998
_diffrn_reflns_limit_h_max 12
_diffrn_reflns_limit_h_min -11
_diffrn_reflns_limit_k_max 41
_diffrn_reflns_limit_k_min -41
_diffrn_reflns_limit_l_max 24
_diffrn_reflns_limit_l_min -24
_diffrn_reflns_number 64942
_diffrn_reflns_point_group_measured_fraction_full 0.978
_diffrn_reflns_point_group_measured_fraction_max 0.978
_diffrn_reflns_theta_full 66.594
_diffrn_reflns_theta_max 66.594
_diffrn_reflns_theta_min 2.490
_exptl_absorpt_coefficient_mu 4.925
_exptl_absorpt_correction_T_max 0.4672
_exptl_absorpt_correction_T_min 0.3316
_exptl_absorpt_correction_type multi-scan
_exptl_absorpt_process_details
;
SADABS-2016/2 (Bruker,2016) was used for absorption correction.
wR2(int) was 0.1286 before and 0.0722 after correction.
The Ratio of minimum to maximum transmission is 0.7098.
The \l/2 correction factor is Not present.
;
_exptl_crystal_colour 'clear reddish red'
_exptl_crystal_colour_primary red
_exptl_crystal_density_diffrn 1.586
_exptl_crystal_description block
_exptl_crystal_F_000 3564
_exptl_crystal_preparation Luminescent,Luminescent
_exptl_crystal_size_max 0.302
_exptl_crystal_size_mid 0.233
_exptl_crystal_size_min 0.155
_refine_diff_density_max 0.738
_refine_diff_density_min -1.197
_refine_diff_density_rms 0.074
_refine_ls_abs_structure_details
;
 Refined as an inversion twin.
;
_refine_ls_abs_structure_Flack 0.493(6)
_refine_ls_extinction_coef 0.000066(15)
_refine_ls_extinction_expression Fc^*^=kFc[1+0.001xFc^2^\l^3^/sin(2\q)]^-1/4^
_refine_ls_extinction_method 'SHELXL-2018/3 (Sheldrick 2018)'
_refine_ls_goodness_of_fit_ref 0.989
_refine_ls_hydrogen_treatment constr
_refine_ls_matrix_type full
_refine_ls_number_parameters 2118
_refine_ls_number_reflns 25941
_refine_ls_number_restraints 1341
_refine_ls_restrained_S_all 0.983
_refine_ls_R_factor_all 0.0402
_refine_ls_R_factor_gt 0.0357
_refine_ls_shift/su_max 0.001
_refine_ls_shift/su_mean 0.000
_refine_ls_structure_factor_coef Fsqd
_refine_ls_weighting_details 'w=1/[\s^2^(Fo^2^)+(0.0377P)^2^] where P=(Fo^2^+2Fc^2^)/3'
_refine_ls_weighting_scheme calc
_refine_ls_wR_factor_gt 0.0801
_refine_ls_wR_factor_ref 0.0822
_reflns_Friedel_coverage 0.926
_reflns_Friedel_fraction_full 0.958
_reflns_Friedel_fraction_max 0.958
_reflns_number_gt 23698
_reflns_number_total 25941
_reflns_threshold_expression 'I > 2\s(I)'
_cod_data_source_file d3dt02061d2.cif
_cod_data_source_block 111
_cod_database_code 7713574
_shelx_shelxl_version_number 2018/3
_shelx_space_group_comment
;
The symmetry employed for this shelxl refinement is uniquely defined
by the following loop, which should always be used as a source of
symmetry information in preference to the above space-group names.
They are only intended as comments.
;
_olex2_refinement_description
;
1. Twinned data refinement
 Scales: 0.507(6)
 0.493(6)
2. Fixed Uiso
 At 1.2 times of:
  All C(H) groups
 At 1.5 times of:
  All C(H,H,H) groups
3. Uiso/Uaniso restraints and constraints
F007 \\sim F03T \\sim F04D \\sim F00B \\sim F053 \\sim F00E \\sim F05L \\sim
F00G \\sim F04H \\sim F00I \\sim F05N \\sim F00K \\sim F05V \\sim F1 \\sim F4
\\sim F00M \\sim F04C \\sim F00S \\sim F04S \\sim F013 \\sim F05F \\sim F015
\\sim F05U \\sim F018 \\sim F2 \\sim F01A \\sim F05G \\sim F01D \\sim F0 \\sim
F01T \\sim F05S \\sim F01V \\sim F045 \\sim F021 \\sim F04E \\sim F026 \\sim
F04N \\sim F02B \\sim F052 \\sim F02D \\sim F05E \\sim F02E \\sim F05K \\sim
F02F \\sim F05R \\sim F02H \\sim F05Y \\sim F02J \\sim F04I \\sim F02T \\sim
F05Z \\sim F02W \\sim F3 \\sim F036 \\sim F05O \\sim F037 \\sim F02X \\sim F03C
\\sim F02C \\sim F03F \\sim F04T \\sim F03R \\sim F03S: within 2A with sigma of
0.01 and sigma for terminal atoms of 0.02 within 2A
C2 \\sim C2A \\sim C3 \\sim C4 \\sim C4A \\sim C3A: within 2A with sigma of
0.01 and sigma for terminal atoms of 0.02 within 2A
4. Rigid body (RIGU) restrains
 B1, F007, C01Q, F00G, C00Y, F015, C01W, C028, C02C, C020, C041, C055, C019,
 C02G, C030, F02D, F03C, F03F, C01L, C02N, C04B, C01S, C03M, C04X, C05C, C04I,
 C046, C04J, C04O, C01M, C05A, C05V, C05L, C05S, C02R, C061, C02Q, C05H, C057,
 F05E, F05U, F05Y, F05Z, F05V, F3, F01A, F02H, F00E, F05F, F05K, F05N, F05G,
 F05O, F05L, F02F, F045, F04N, F03S, F1, F021, F00I, F00S, F013
 with sigma for 1-2 distances of 0.004 and sigma for 1-3 distances of 0.004
 F052, F00B, C05I, F01D, F01V, C03K, C01P, C04Q, C027, C02S, C02K, B2, C04W,
 C01N, C02X, C00X, F02E, F03T, F02J, C01Y, C014, C02P, C024, C00U, C023, C04Z,
 C032, C050, C01H, C056, C02U, C02I, C05T, C05J, C03P, C04T, C059, C033, C03E,
 C03G, F02T, F01T, F036, F04S, F053, F05R, F4, F04T, F05S, F02B, F02W, F02X, F0,
  F02C, F026, F04E, F037, F03R, F04C, F04H, F04D, F04I, F2, F018, F00K, F00M
 with sigma for 1-2 distances of 0.004 and sigma for 1-3 distances of 0.004
5. Others
 Sof(F04D)=Sof(F04I)=Sof(F2)=1-FVAR(1)
 Sof(F03R)=Sof(F04C)=Sof(F04H)=FVAR(1)
 Sof(F05Z)=Sof(F05V)=Sof(F3)=1-FVAR(2)
 Sof(F05E)=Sof(F05U)=Sof(F05Y)=FVAR(2)
 Sof(F05G)=Sof(F05O)=Sof(F05L)=1-FVAR(3)
 Sof(F05F)=Sof(F05K)=Sof(F05N)=FVAR(3)
 Sof(C2A)=Sof(H2AA)=Sof(H2AB)=Sof(H2AC)=Sof(C3A)=Sof(H3AA)=Sof(H3AB)=Sof(H3AC)=
 Sof(C4A)=Sof(H4AA)=Sof(H4AB)=Sof(H4AC)=1-FVAR(4)
 Sof(C2)=Sof(H2A)=Sof(H2B)=Sof(H2C)=Sof(C3)=Sof(H3A)=Sof(H3B)=Sof(H3C)=Sof(C4)=
 Sof(H4A)=Sof(H4B)=Sof(H4C)=FVAR(4)
 Sof(F02X)=Sof(F0)=Sof(F02C)=1-FVAR(5)
 Sof(F026)=Sof(F02B)=Sof(F02W)=FVAR(5)
 Sof(F4)=Sof(F04T)=Sof(F05S)=1-FVAR(6)
 Sof(F04S)=Sof(F053)=Sof(F05R)=FVAR(6)
 Fixed X: Ir01(0.4597)
 Fixed Y: Ir01(0.5566)
 Fixed Z: Ir01(1.037129)
6.a Me refined with riding coordinates:
 C05M(H05G,H05H,H05I), C05X(H05J,H05K,H05L), C063(H06A,H06B,H06C), C2(H2A,H2B,
 H2C), C3(H3A,H3B,H3C), C4(H4A,H4B,H4C), C2A(H2AA,H2AB,H2AC), C3A(H3AA,H3AB,
 H3AC), C4A(H4AA,H4AB,H4AC)
6.b Aromatic/amide H refined with riding coordinates:
 C00R(H00R), C00U(H00U), C00V(H00V), C012(H012), C014(H014), C017(H017),
 C01C(H01C), C01E(H01E), C01F(H01F), C01G(H01G), C01K(H01K), C01L(H01L),
 C01O(H01O), C01P(H01P), C01R(H01R), C01S(H01S), C01W(H01W), C01X(H01X),
 C01Y(H01Y), C01Z(H01Z), C023(H023), C024(H024), C028(H028), C029(H029),
 C02A(H02A), C02I(H02I), C02K(H02K), C02L(H02L), C02N(H02N), C02O(H02O),
 C02P(H02P), C02Q(H02Q), C02R(H02R), C02V(H02V), C02Y(H02Y), C02Z(H02Z),
 C031(H031), C033(H033), C035(H035), C03A(H03A), C03B(H03B), C03D(H03D),
 C03J(H03J), C03L(H03L), C03M(H03M), C03N(H03N), C03P(H03P), C03Q(H03Q),
 C03V(H03V), C03Z(H03Z), C040(H040), C041(H041), C044(H044), C049(H049),
 C04A(H04A), C04B(H04N), C04D(H04E), C04F(H04F), C04K(H04K), C04Q(H04Q),
 C04R(H04R), C04V(H04V), C04X(H04X), C04Y(H04Y), C051(H051), C054(H054),
 C058(H058), C05A(H05M)
6.c Idealised Me refined as rotating group:
 C03O(H03C,H03E,H03F), C04G(H04G,H04H,H04I), C04L(H04J,H04L,H04M), C04U(H04B,
 H04C,H04D), C05P(H05A,H05B,H05C), C05Q(H05D,H05E,H05F)
;
_smtbx_masks_special_details
;
A solvent mask was calculated and 104 electrons were 
found in a volume of 482\%A^3^ in 4 voids per unit cell. 
This is consistent with the presence of 0.5[C6H14] per Formula Unit 
which account for 100 electrons per unit cell.
;
_smtbx_masks_void_probe_radius 1.2
_smtbx_masks_void_truncation_radius 1.2
_olex2_submission_special_instructions 'No special instructions were received'

loop_
_space_group_symop_operation_xyz
'x, y, z'
'-x, y+1/2, -z'

loop_
_atom_site_label
_atom_site_type_symbol
_atom_site_fract_x
_atom_site_fract_y
_atom_site_fract_z
_atom_site_U_iso_or_equiv
_atom_site_adp_type
_atom_site_occupancy
_atom_site_site_symmetry_order
_atom_site_calc_flag
_atom_site_refinement_flags_posn
_atom_site_refinement_flags_adp
_atom_site_refinement_flags_occupancy
_atom_site_disorder_assembly
_atom_site_disorder_group
Ir01 Ir 0.459700 0.556600 1.037128 0.02772(8) Uani 1 1 d . . . . .
Ir02 Ir 0.77427(3) 0.45206(2) 1.40725(2) 0.02879(8) Uani 1 1 d . . . . .
S003 S 0.7110(2) 0.46908(6) 1.14468(11) 0.0403(5) Uani 1 1 d . . . . .
S004 S 0.5100(2) 0.53128(6) 1.28924(11) 0.0457(5) Uani 1 1 d . . . . .
S005 S 1.1444(2) 0.45979(8) 1.31605(12) 0.0566(7) Uani 1 1 d . . . . .
S006 S 0.1018(2) 0.54172(8) 1.13681(11) 0.0525(6) Uani 1 1 d . . . . .
F007 F 0.5591(7) 0.49936(15) 0.8138(4) 0.083(2) Uani 1 1 d . . . . .
N008 N 0.6368(6) 0.4493(2) 1.4775(3) 0.0303(13) Uani 1 1 d . . . . .
N009 N 0.6359(6) 0.42666(18) 1.3429(3) 0.0345(15) Uani 1 1 d . . . . .
N00A N 0.9201(6) 0.48323(17) 1.4568(3) 0.0294(13) Uani 1 1 d . . . . .
F00B F 0.7909(7) 0.6968(2) 0.4285(4) 0.084(2) Uani 1 1 d . . . . .
N00C N 0.3075(6) 0.52910(17) 0.9848(3) 0.0299(14) Uani 1 1 d . . . . .
N00D N 0.4009(6) 0.60908(18) 0.9905(3) 0.0317(14) Uani 1 1 d . . . . .
F00E F 1.2181(6) 0.40163(18) 0.8055(4) 0.0825(19) Uani 1 1 d . . . . .
C00F C 0.2156(8) 0.5374(2) 1.0809(4) 0.0321(18) Uani 1 1 d . . . . .
F00G F 0.4242(5) 0.4545(2) 0.8062(4) 0.083(2) Uani 1 1 d . . . . .
N00H N 0.6044(6) 0.57688(16) 1.1027(3) 0.0310(14) Uani 1 1 d . . . . .
F00I F 0.5455(7) 0.17105(15) 0.7972(3) 0.0772(19) Uani 1 1 d . . . . .
N00J N 0.5921(6) 0.5630(2) 0.9644(3) 0.0318(16) Uani 1 1 d . . . . .
F00K F 0.6571(8) 0.5584(3) 0.5440(3) 0.104(3) Uani 1 1 d . . . . .
F1 F 0.5084(6) 0.31395(16) 0.6213(3) 0.0630(14) Uani 1 1 d . . . . .
F00M F 0.6689(8) 0.52542(18) 0.6281(4) 0.094(3) Uani 1 1 d . . . . .
C00N C 0.6925(7) 0.4980(2) 1.3638(4) 0.0312(16) Uani 1 1 d . . . . .
C00O C 0.9121(8) 0.4483(3) 1.3465(4) 0.0321(17) Uani 1 1 d . . . . .
C00P C 0.6758(6) 0.5514(2) 1.1390(3) 0.0294(16) Uani 1 1 d . . . . .
N00Q N 0.8298(6) 0.40136(17) 1.4620(3) 0.0323(14) Uani 1 1 d . . . . .
C00R C 0.6904(8) 0.5396(2) 0.9583(4) 0.0377(19) Uani 1 1 d . . . . .
H00R H 0.696847 0.516518 0.982456 0.045 Uiso 1 1 calc R U . . .
F00S F 0.5316(9) 0.19781(19) 0.8881(3) 0.101(3) Uani 1 1 d . . . . .
C00T C 0.4455(8) 0.4367(2) 1.5603(4) 0.0342(18) Uani 1 1 d . . . . .
C00U C 0.3909(8) 0.6337(2) 0.6753(4) 0.0382(18) Uani 1 1 d . . . . .
H00U H 0.327991 0.649942 0.691152 0.046 Uiso 1 1 calc R U . . .
C00V C 0.8482(8) 0.5379(2) 1.2300(4) 0.0357(18) Uani 1 1 d . . . . .
H00V H 0.839078 0.511091 1.223304 0.043 Uiso 1 1 calc R U . . .
C00W C 0.5358(7) 0.5080(2) 1.0735(4) 0.0320(17) Uani 1 1 d . . . . .
C00X C 0.4626(7) 0.6478(2) 0.6271(4) 0.0324(16) Uani 1 1 d . . . . .
C00Y C 0.6414(7) 0.4374(2) 0.8044(4) 0.0306(15) Uani 1 1 d . . . . .
C00Z C 0.2046(7) 0.5204(2) 1.0175(3) 0.0286(16) Uani 1 1 d . . . . .
C010 C 0.4675(8) 0.4353(3) 1.2545(4) 0.0394(19) Uani 1 1 d . . . . .
C011 C 0.6400(8) 0.5122(2) 1.1205(4) 0.0312(17) Uani 1 1 d . . . . .
C012 C 0.9084(8) 0.5010(2) 1.5146(4) 0.0373(19) Uani 1 1 d . . . . .
H012 H 0.833492 0.495887 1.535860 0.045 Uiso 1 1 calc R U . . .
F013 F 0.7148(8) 0.18570(19) 0.8577(5) 0.115(3) Uani 1 1 d . . . . .
C014 C 0.6027(8) 0.7204(2) 0.6831(4) 0.0385(17) Uani 1 1 d . . . . .
H014 H 0.593238 0.698239 0.708703 0.046 Uiso 1 1 calc R U . . .
F015 F 0.5464(8) 0.4624(2) 0.8926(3) 0.099(3) Uani 1 1 d . . . . .
C016 C 0.3277(7) 0.5564(3) 1.1011(3) 0.0314(15) Uani 1 1 d . . . . .
C017 C 0.7832(8) 0.5481(2) 0.9178(4) 0.039(2) Uani 1 1 d . . . . .
H017 H 0.853714 0.531087 0.915435 0.047 Uiso 1 1 calc R U . . .
F018 F 0.7912(6) 0.5728(2) 0.6244(5) 0.105(3) Uani 1 1 d . . . . .
C019 C 0.9327(8) 0.3208(2) 0.8391(4) 0.0353(17) Uani 1 1 d . . . . .
F01A F 1.2600(8) 0.3902(3) 0.9051(4) 0.102(3) Uani 1 1 d . . . . .
C01B C 1.1217(8) 0.5171(2) 1.4498(4) 0.0345(18) Uani 1 1 d . . . . .
C01C C 0.2151(8) 0.4966(2) 0.8902(4) 0.0378(19) Uani 1 1 d . . . . .
H01C H 0.218762 0.490122 0.845795 0.045 Uiso 1 1 calc R U . . .
F01D F 0.7088(7) 0.6738(3) 0.3380(3) 0.096(2) Uani 1 1 d . . . . .
C01E C 0.4483(8) 0.4690(2) 1.5241(4) 0.0366(19) Uani 1 1 d . . . . .
H01E H 0.383758 0.487987 1.526881 0.044 Uiso 1 1 calc R U . . .
C01F C 1.2267(8) 0.5289(3) 1.4171(5) 0.044(2) Uani 1 1 d . . . . .
H01F H 1.237750 0.517817 1.376161 0.053 Uiso 1 1 calc R U . . .
C01G C 0.3097(8) 0.5175(2) 0.9219(4) 0.0327(17) Uani 1 1 d . . . . .
H01G H 0.381453 0.524650 0.899560 0.039 Uiso 1 1 calc R U . . .
C01H C 0.0595(8) 0.6906(3) 0.6111(4) 0.0430(19) Uani 1 1 d . . . . .
C01I C 1.0262(8) 0.4901(2) 1.4256(4) 0.0335(17) Uani 1 1 d . . . . .
C01J C 0.5904(8) 0.4904(2) 1.3177(4) 0.0338(17) Uani 1 1 d . . . . .
C01K C 0.3210(8) 0.5749(2) 1.1620(4) 0.0379(18) Uani 1 1 d . . . . .
H01K H 0.389815 0.589360 1.183593 0.045 Uiso 1 1 calc R U . . .
C01L C 0.9726(8) 0.2863(2) 0.8199(4) 0.0389(18) Uani 1 1 d . . . . .
H01L H 0.909979 0.266543 0.812955 0.047 Uiso 1 1 calc R U . . .
C01M C 0.6009(8) 0.2364(2) 0.8053(4) 0.0388(18) Uani 1 1 d . . . . .
C01N C 0.5379(7) 0.7220(2) 0.6203(4) 0.0333(16) Uani 1 1 d . . . . .
C01O C 0.9337(8) 0.5511(3) 1.2783(4) 0.045(2) Uani 1 1 d . . . . .
H01O H 0.982785 0.533376 1.305478 0.054 Uiso 1 1 calc R U . . .
C01P C 0.5638(8) 0.6820(2) 0.4885(4) 0.0359(17) Uani 1 1 d . . . . .
H01P H 0.639260 0.686854 0.517273 0.043 Uiso 1 1 calc R U . . .
C01Q C 0.5433(9) 0.4628(2) 0.8285(4) 0.0428(19) Uani 1 1 d . . . . .
C01R C 0.6138(8) 0.5590(3) 1.3390(4) 0.047(2) Uani 1 1 d . . . . .
H01R H 0.607841 0.586020 1.341248 0.056 Uiso 1 1 calc R U . . .
C01S C 0.6312(9) 0.3310(2) 0.9420(4) 0.0404(18) Uani 1 1 d . . . . .
H01S H 0.563027 0.325569 0.909157 0.048 Uiso 1 1 calc R U . . .
F01T F 0.7093(8) 0.8118(2) 0.5175(4) 0.099(2) Uani 1 1 d . . . . .
C01U C 0.5605(7) 0.4502(3) 1.3043(3) 0.0348(16) Uani 1 1 d . . . . .
F01V F 0.7657(6) 0.63697(17) 0.4171(3) 0.0699(17) Uani 1 1 d . . . . .
C01W C 0.6617(7) 0.4010(2) 0.8318(4) 0.0298(15) Uani 1 1 d . . . . .
H01W H 0.611011 0.393390 0.865274 0.036 Uiso 1 1 calc R U . . .
C01X C 0.4340(8) 0.6525(2) 0.9048(4) 0.0414(19) Uani 1 1 d . . . . .
H01X H 0.484182 0.659947 0.871000 0.050 Uiso 1 1 calc R U . . .
C01Y C 0.5579(8) 0.7547(2) 0.5851(4) 0.0373(17) Uani 1 1 d . . . . .
H01Y H 0.517169 0.756752 0.542009 0.045 Uiso 1 1 calc R U . . .
C01Z C 0.9517(9) 0.5902(3) 1.2892(4) 0.049(2) Uani 1 1 d . . . . .
H01Z H 1.012440 0.598734 1.323544 0.058 Uiso 1 1 calc R U . . .
C020 C 0.8036(7) 0.4246(2) 0.7351(4) 0.0333(16) Uani 1 1 d . . . . .
F021 F 0.3400(6) 0.3027(2) 0.6668(4) 0.095(2) Uani 1 1 d . . . . .
C022 C 1.0229(8) 0.4676(2) 1.3669(4) 0.0353(19) Uani 1 1 d . . . . .
C023 C 0.5552(7) 0.6226(2) 0.6078(4) 0.0336(16) Uani 1 1 d . . . . .
H023 H 0.607518 0.630739 0.575300 0.040 Uiso 1 1 calc R U . . .
C024 C 0.1806(8) 0.6803(2) 0.5964(4) 0.0368(17) Uani 1 1 d . . . . .
H024 H 0.191746 0.655460 0.579227 0.044 Uiso 1 1 calc R U . . .
C025 C 0.7719(7) 0.5634(2) 1.1894(4) 0.0306(17) Uani 1 1 d . . . . .
F026 F 0.1330(18) 0.7881(3) 0.7390(5) 0.109(5) Uani 0.770(13) 1 d . U P A 1
C027 C 0.4430(7) 0.6839(2) 0.5128(4) 0.0325(16) Uani 1 1 d . . . . .
C028 C 0.7137(7) 0.4495(2) 0.7556(3) 0.0357(15) Uani 1 1 d . . . . .
H028 H 0.701536 0.474219 0.736855 0.043 Uiso 1 1 calc R U . . .
C029 C 1.3123(8) 0.5553(3) 1.4415(5) 0.052(2) Uani 1 1 d . . . . .
H029 H 1.382690 0.562134 1.417941 0.063 Uiso 1 1 calc R U . . .
C02A C 0.7058(8) 0.5381(2) 1.3749(4) 0.0341(17) Uani 1 1 d . . . . .
H02A H 0.771842 0.549138 1.404240 0.041 Uiso 1 1 calc R U . . .
F02B F 0.2009(11) 0.8146(3) 0.6565(7) 0.087(3) Uani 0.770(13) 1 d . U P A 1
C02C C 0.7531(7) 0.3754(2) 0.8122(3) 0.0280(14) Uani 1 1 d . . . . .
F02D F 0.9640(11) 0.4649(3) 0.7041(4) 0.166(6) Uani 1 1 d . . . . .
F02E F 0.2450(8) 0.6333(3) 0.3168(4) 0.111(3) Uani 1 1 d . . . . .
F02F F 0.3921(8) 0.3109(3) 0.9796(4) 0.122(4) Uani 1 1 d . . . . .
C02G C 0.7561(8) 0.3357(2) 0.9238(4) 0.0344(16) Uani 1 1 d . . . . .
F02H F 1.3729(6) 0.3634(2) 0.8358(5) 0.112(3) Uani 1 1 d . . . . .
C02I C 0.6995(8) 0.7825(3) 0.6739(5) 0.047(2) Uani 1 1 d . . . . .
H02I H 0.753685 0.802537 0.691801 0.056 Uiso 1 1 calc R U . . .
F02J F 0.1254(7) 0.6594(3) 0.3809(4) 0.124(4) Uani 1 1 d . . . . .
C02K C 0.3376(9) 0.6774(2) 0.4683(4) 0.0418(19) Uani 1 1 d . . . . .
H02K H 0.253440 0.678778 0.482294 0.050 Uiso 1 1 calc R U . . .
C02L C 0.5449(7) 0.4103(2) 1.5555(4) 0.0343(17) Uani 1 1 d . . . . .
H02L H 0.548115 0.387641 1.580777 0.041 Uiso 1 1 calc R U . . .
C02M C 0.5804(7) 0.5956(2) 0.9303(4) 0.0322(17) Uani 1 1 d . . . . .
C02N C 1.0329(8) 0.3488(2) 0.8515(4) 0.0416(18) Uani 1 1 d . . . . .
H02N H 1.012239 0.373199 0.867814 0.050 Uiso 1 1 calc R U . . .
C02O C 0.6028(9) 0.4454(2) 1.0917(4) 0.045(2) Uani 1 1 d . . . . .
H02O H 0.602844 0.418376 1.086979 0.054 Uiso 1 1 calc R U . . .
C02P C 0.2619(7) 0.7400(2) 0.6317(4) 0.0346(16) Uani 1 1 d . . . . .
H02P H 0.330859 0.757740 0.639171 0.042 Uiso 1 1 calc R U . . .
C02Q C 0.5282(8) 0.2433(2) 0.7461(4) 0.0422(18) Uani 1 1 d . . . . .
H02Q H 0.476535 0.223819 0.724494 0.051 Uiso 1 1 calc R U . . .
C02R C 0.6986(11) 0.3418(2) 1.0548(4) 0.054(2) Uani 1 1 d . . . . .
H02R H 0.680059 0.343677 1.098668 0.064 Uiso 1 1 calc R U . . .
C02S C 0.3502(9) 0.6690(2) 0.4028(4) 0.0461(19) Uani 1 1 d . . . . .
F02T F 0.7237(9) 0.8462(2) 0.6001(4) 0.115(3) Uani 1 1 d . . . . .
C02U C 0.5745(8) 0.5863(2) 0.6336(4) 0.0360(17) Uani 1 1 d . . . . .
C02V C 0.6232(9) 0.3879(2) 1.3363(4) 0.044(2) Uani 1 1 d . . . . .
H02V H 0.676367 0.371596 1.364387 0.053 Uiso 1 1 calc R U . . .
F02W F 0.0040(8) 0.8035(2) 0.6579(6) 0.086(3) Uani 0.770(13) 1 d . U P A 1
C02X C 0.2875(8) 0.7041(2) 0.6052(4) 0.0356(16) Uani 1 1 d . . . . .
C02Y C 0.3873(8) 0.4583(3) 1.2109(4) 0.049(2) Uani 1 1 d . . . . .
H02Y H 0.391976 0.485378 1.214287 0.058 Uiso 1 1 calc R U . . .
C02Z C 0.8832(9) 0.6158(3) 1.2510(5) 0.050(2) Uani 1 1 d . . . . .
H02Z H 0.896814 0.642341 1.258393 0.060 Uiso 1 1 calc R U . . .
C030 C 0.6841(7) 0.30176(19) 0.8105(4) 0.0299(15) Uani 1 1 d . . . . .
C031 C 0.9313(8) 0.3803(2) 1.4545(4) 0.0384(19) Uani 1 1 d . . . . .
H031 H 0.986376 0.387927 1.422939 0.046 Uiso 1 1 calc R U . . .
C032 C 0.6799(8) 0.7499(3) 0.7091(4) 0.0435(18) Uani 1 1 d . . . . .
C033 C 0.4994(8) 0.5727(2) 0.6791(4) 0.0410(18) Uani 1 1 d . . . . .
H033 H 0.509949 0.547398 0.695370 0.049 Uiso 1 1 calc R U . . .
C034 C 0.4689(7) 0.6199(2) 0.9417(4) 0.0353(18) Uani 1 1 d . . . . .
C035 C 0.2576(8) 0.6614(2) 0.9668(4) 0.044(2) Uani 1 1 d . . . . .
H035 H 0.181971 0.674747 0.975949 0.053 Uiso 1 1 calc R U . . .
F036 F 0.5410(7) 0.8350(2) 0.5484(4) 0.097(2) Uani 1 1 d . . . . .
F037 F -0.0598(9) 0.6449(3) 0.5458(4) 0.129(4) Uani 1 1 d . . . . .
C038 C 0.8817(8) 0.3353(2) 1.5363(4) 0.0367(18) Uani 1 1 d . . . . .
C039 C 0.1088(8) 0.4840(2) 0.9235(4) 0.0334(17) Uani 1 1 d . . . . .
C03A C 0.2057(9) 0.5696(3) 1.1857(4) 0.053(2) Uani 1 1 d . . . . .
H03A H 0.184673 0.580234 1.225556 0.064 Uiso 1 1 calc R U . . .
C03B C 0.0023(8) 0.4822(2) 1.0240(4) 0.0397(19) Uani 1 1 d . . . . .
H03B H -0.001122 0.489523 1.067994 0.048 Uiso 1 1 calc R U . . .
F03C F 0.9535(11) 0.4120(2) 0.6602(5) 0.142(4) Uani 1 1 d . U . . .
C03D C 0.9227(10) 0.4274(3) 1.2875(4) 0.050(2) Uani 1 1 d . . . . .
H03D H 0.854453 0.413064 1.265210 0.060 Uiso 1 1 calc R U . . .
C03E C 0.3191(11) 0.5824(3) 0.7476(5) 0.057(2) Uani 1 1 d . . . . .
F03F F 0.8207(9) 0.4518(4) 0.6327(4) 0.141(4) Uani 1 1 d . U . . .
C03G C 0.6729(9) 0.5607(3) 0.6073(4) 0.0493(19) Uani 1 1 d . . . . .
C03H C 0.7489(7) 0.3906(2) 1.5058(4) 0.0308(16) Uani 1 1 d . . . . .
C03I C 0.6390(7) 0.4171(2) 1.5139(4) 0.0306(17) Uani 1 1 d . . . . .
C03J C 0.2977(8) 0.6299(2) 1.0024(4) 0.0411(19) Uani 1 1 d . . . . .
H03J H 0.250247 0.622383 1.037172 0.049 Uiso 1 1 calc R U . . .
C03K C 0.5778(8) 0.6734(2) 0.4239(4) 0.0383(17) Uani 1 1 d . . . . .
C03L C 0.5441(8) 0.4747(2) 1.4830(4) 0.0346(18) Uani 1 1 d . . . . .
H03L H 0.543098 0.497495 1.458122 0.041 Uiso 1 1 calc R U . . .
C03M C 0.6113(7) 0.3078(2) 0.7518(4) 0.0351(16) Uani 1 1 d . . . . .
H03M H 0.613454 0.332321 0.732101 0.042 Uiso 1 1 calc R U . . .
C03N C 0.9966(8) 0.5253(3) 1.5431(4) 0.043(2) Uani 1 1 d . . . . .
H03N H 0.986267 0.535808 1.584599 0.052 Uiso 1 1 calc R U . . .
C03O C 1.0093(10) 0.5957(3) 0.8798(6) 0.068(3) Uani 1 1 d . . . . .
H03C H 1.001794 0.617669 0.908533 0.103 Uiso 1 1 calc R U . . .
H03E H 1.079476 0.600155 0.852542 0.103 Uiso 1 1 calc R U . . .
H03F H 1.028054 0.572653 0.906098 0.103 Uiso 1 1 calc R U . . .
C03P C 0.0384(8) 0.7261(3) 0.6372(4) 0.0463(19) Uani 1 1 d . . . . .
H03P H -0.045085 0.733189 0.647844 0.056 Uiso 1 1 calc R U . . .
C03Q C 1.0427(10) 0.4308(3) 1.2677(5) 0.061(3) Uani 1 1 d . . . . .
H03Q H 1.068036 0.418264 1.230340 0.074 Uiso 1 1 calc R U . . .
F03R F 0.3909(14) 0.5696(5) 0.8030(7) 0.091(4) Uani 0.593(14) 1 d . U P B 1
F03S F 0.4338(11) 0.25787(19) 0.6196(4) 0.138(4) Uani 1 1 d . . . . .
F03T F 0.2151(9) 0.6925(3) 0.3138(4) 0.124(3) Uani 1 1 d . . . . .
C03U C 0.3282(8) 0.6739(2) 0.9168(4) 0.0408(19) Uani 1 1 d . . . . .
C03V C 0.9624(8) 0.3479(2) 1.4901(4) 0.0397(19) Uani 1 1 d . . . . .
H03V H 1.038274 0.333907 1.483385 0.048 Uiso 1 1 calc R U . . .
C03W C 0.7905(8) 0.6034(2) 1.1996(4) 0.042(2) Uani 1 1 d . . . . .
C1 C 0.9106(9) 0.2990(2) 1.5754(5) 0.050(2) Uani 1 1 d . . . . .
C03Y C 0.1039(7) 0.4961(2) 0.9888(4) 0.0320(16) Uani 1 1 d . . . . .
C03Z C 0.5173(8) 0.4682(2) 1.0570(4) 0.0372(18) Uani 1 1 d . . . . .
H03Z H 0.451973 0.459135 1.025240 0.045 Uiso 1 1 calc R U . . .
C040 C 0.6257(8) 0.6151(2) 1.1141(5) 0.045(2) Uani 1 1 d . . . . .
H040 H 0.574651 0.632934 1.088187 0.054 Uiso 1 1 calc R U . . .
C041 C 0.8230(7) 0.3884(2) 0.7619(4) 0.0320(16) Uani 1 1 d . . . . .
H041 H 0.885175 0.371992 0.745841 0.038 Uiso 1 1 calc R U . . .
C042 C 0.8834(9) 0.5903(3) 0.8372(5) 0.049(2) Uani 1 1 d . . . . .
C043 C 0.3364(9) 0.4300(3) 1.6035(4) 0.046(2) Uani 1 1 d . . . . .
C044 C 1.1974(9) 0.5625(3) 1.5360(5) 0.053(2) Uani 1 1 d . . . . .
H044 H 1.188902 0.573806 1.577166 0.064 Uiso 1 1 calc R U . . .
F045 F 0.4612(9) 0.3131(3) 1.0805(4) 0.132(4) Uani 1 1 d . . . . .
C046 C 0.8241(11) 0.3469(3) 1.0392(4) 0.055(2) Uani 1 1 d . . . . .
C047 C 0.7758(8) 0.5812(2) 0.8802(4) 0.0378(19) Uani 1 1 d . . . . .
C048 C 1.1056(8) 0.5352(2) 1.5104(4) 0.0398(18) Uani 1 1 d . . . . .
C049 C 0.7140(9) 0.6284(2) 1.1597(5) 0.050(2) Uani 1 1 d . . . . .
H049 H 0.725063 0.655244 1.165030 0.060 Uiso 1 1 calc R U . . .
C04A C 0.3024(9) 0.4417(3) 1.1635(5) 0.056(3) Uani 1 1 d . . . . .
H04A H 0.249519 0.457539 1.134477 0.067 Uiso 1 1 calc R U . . .
C04B C 0.8513(10) 0.3433(2) 0.9755(4) 0.047(2) Uani 1 1 d . . . . .
H04N H 0.938458 0.346084 0.966172 0.056 Uiso 1 1 calc R U . . .
F04C F 0.2563(17) 0.6108(4) 0.7762(8) 0.092(5) Uani 0.593(14) 1 d . U P B 1
C04D C -0.0903(8) 0.4584(3) 0.9942(5) 0.050(2) Uani 1 1 d . . . . .
H04E H -0.158796 0.449741 1.017599 0.060 Uiso 1 1 calc R U . . .
F04E F -0.0186(9) 0.6300(3) 0.6404(5) 0.125(3) Uani 1 1 d . . . . .
C04F C 0.6714(8) 0.6052(2) 0.8880(4) 0.0410(19) Uani 1 1 d . . . . .
H04F H 0.662109 0.628414 0.864108 0.049 Uiso 1 1 calc R U . . .
C04G C 0.8959(11) 0.5568(4) 0.7905(5) 0.072(3) Uani 1 1 d . . . . .
H04G H 0.960133 0.563071 0.760634 0.107 Uiso 1 1 calc R U . . .
H04H H 0.812082 0.552000 0.765693 0.107 Uiso 1 1 calc R U . . .
H04I H 0.923617 0.533910 0.815473 0.107 Uiso 1 1 calc R U . . .
F04H F 0.2446(18) 0.5585(7) 0.7284(8) 0.106(5) Uani 0.593(14) 1 d . U P B 1
C04I C 1.1586(8) 0.3410(3) 0.8402(4) 0.0455(19) Uani 1 1 d . . . . .
C04J C 0.6013(9) 0.3339(3) 1.0067(4) 0.047(2) Uani 1 1 d . . . . .
C04K C 0.7747(8) 0.3580(2) 1.5421(4) 0.0363(18) Uani 1 1 d . . . . .
H04K H 0.716547 0.350875 1.572539 0.044 Uiso 1 1 calc R U . . .
C04L C 0.8502(12) 0.6266(3) 0.7976(6) 0.079(4) Uani 1 1 d . . . . .
H04J H 0.839156 0.648001 0.827168 0.118 Uiso 1 1 calc R U . . .
H04L H 0.769713 0.622673 0.769352 0.118 Uiso 1 1 calc R U . . .
H04M H 0.920422 0.632483 0.770976 0.118 Uiso 1 1 calc R U . . .
C04M C 0.4561(9) 0.3947(3) 1.2480(4) 0.047(2) Uani 1 1 d . . . . .
F04N F 0.4105(8) 0.3634(3) 1.0282(4) 0.112(3) Uani 1 1 d . . . . .
C04O C 0.5341(8) 0.2792(2) 0.7201(4) 0.0409(17) Uani 1 1 d . . . . .
B1 B 0.7809(8) 0.3332(2) 0.8461(4) 0.0316(17) Uani 1 1 d . . . . .
C04Q C 0.4710(9) 0.6661(2) 0.3810(4) 0.0436(18) Uani 1 1 d . . . . .
H04Q H 0.480012 0.659245 0.337306 0.052 Uiso 1 1 calc R U . . .
C04R C -0.0853(8) 0.4467(3) 0.9296(5) 0.050(2) Uani 1 1 d . . . . .
H04R H -0.148402 0.429520 0.909883 0.060 Uiso 1 1 calc R U . . .
F04S F 0.689(2) 0.7220(9) 0.8139(14) 0.087(6) Uani 0.56(2) 1 d . U P C 1
C04T C 0.1212(10) 0.7891(3) 0.6763(5) 0.058(2) Uani 1 1 d . . . . .
C04U C 0.3123(12) 0.4661(3) 1.6420(6) 0.075(4) Uani 1 1 d . . . . .
H04B H 0.275204 0.485914 1.612257 0.113 Uiso 1 1 calc R U . . .
H04C H 0.394368 0.475183 1.664287 0.113 Uiso 1 1 calc R U . . .
H04D H 0.252030 0.460326 1.674111 0.113 Uiso 1 1 calc R U . . .
C04V C 0.0101(8) 0.4600(2) 0.8955(4) 0.047(2) Uani 1 1 d . . . . .
H04V H 0.010195 0.452825 0.851213 0.057 Uiso 1 1 calc R U . . .
C04W C 0.2323(12) 0.6636(4) 0.3547(5) 0.069(3) Uani 1 1 d . . . . .
C04X C 0.6748(8) 0.2652(2) 0.8362(4) 0.0375(17) Uani 1 1 d . . . . .
H04X H 0.721675 0.259710 0.877034 0.045 Uiso 1 1 calc R U . . .
C04Y C 0.2926(10) 0.4024(4) 1.1574(5) 0.063(3) Uani 1 1 d . . . . .
H04Y H 0.233776 0.391535 1.124333 0.075 Uiso 1 1 calc R U . . .
C04Z C 0.6364(8) 0.7850(2) 0.6107(4) 0.0422(18) Uani 1 1 d . . . . .
C050 C 0.1394(8) 0.7505(2) 0.6473(4) 0.0403(17) Uani 1 1 d . . . . .
C051 C 1.2985(9) 0.5730(3) 1.5020(5) 0.056(2) Uani 1 1 d . . . . .
H051 H 1.358585 0.591863 1.518845 0.068 Uiso 1 1 calc R U . . .
F052 F -0.1557(7) 0.6719(3) 0.6177(7) 0.161(5) Uani 1 1 d . . . . .
F053 F 0.771(3) 0.7793(5) 0.8055(10) 0.111(6) Uani 0.56(2) 1 d . U P C 1
C054 C 0.5371(10) 0.3723(3) 1.2909(5) 0.054(2) Uani 1 1 d . . . . .
H054 H 0.531091 0.345286 1.287821 0.064 Uiso 1 1 calc R U . . .
C055 C 0.8887(9) 0.4386(3) 0.6848(5) 0.047(2) Uani 1 1 d . . . . .
C056 C 0.4060(8) 0.5974(2) 0.7012(4) 0.0400(18) Uani 1 1 d . . . . .
C057 C 0.6003(11) 0.1980(3) 0.8368(5) 0.058(2) Uani 1 1 d . . . . .
C058 C 0.3671(10) 0.3794(3) 1.1987(5) 0.059(3) Uani 1 1 d . . . . .
H058 H 0.359171 0.352471 1.194296 0.071 Uiso 1 1 calc R U . . .
C059 C -0.0472(9) 0.6613(4) 0.6031(6) 0.067(3) Uani 1 1 d . . . . .
C05A C 1.1950(9) 0.3056(3) 0.8206(5) 0.053(2) Uani 1 1 d . . . . .
H05M H 1.282739 0.300233 0.814776 0.064 Uiso 1 1 calc R U . . .
B2 B 0.4323(10) 0.6897(3) 0.5913(5) 0.0378(19) Uani 1 1 d . . . . .
C05C C 1.1011(9) 0.2778(2) 0.8095(5) 0.046(2) Uani 1 1 d . . . . .
C05D C 0.2820(10) 0.7092(3) 0.8751(6) 0.061(3) Uani 1 1 d . . . . .
F05E F 1.253(2) 0.2291(9) 0.7926(15) 0.100(6) Uani 0.490(17) 1 d . U P D 1
F05F F 1.0552(17) 0.3564(7) 1.0668(8) 0.127(5) Uani 0.615(15) 1 d . U P E 1
C05H C 0.4532(10) 0.2881(3) 0.6581(5) 0.056(2) Uani 1 1 d . . . . .
C05I C 0.7107(10) 0.6710(3) 0.4027(5) 0.054(2) Uani 1 1 d . . . . .
C05J C 0.7480(10) 0.7464(3) 0.7766(5) 0.060(2) Uani 1 1 d . . . . .
F05K F 0.945(2) 0.3275(5) 1.1347(8) 0.125(6) Uani 0.615(15) 1 d . U P E 1
C05L C 1.2531(9) 0.3732(3) 0.8474(7) 0.068(3) Uani 1 1 d . . . . .
C05M C 0.2654(19) 0.7419(4) 0.9221(10) 0.124(7) Uani 1 1 d . . . . .
H05G H 0.348831 0.747601 0.946665 0.186 Uiso 1 1 calc R U . . .
H05H H 0.233959 0.764599 0.897620 0.186 Uiso 1 1 calc R U . . .
H05I H 0.202794 0.734507 0.952137 0.186 Uiso 1 1 calc R U . . .
F05N F 0.921(2) 0.3872(5) 1.1192(10) 0.129(6) Uani 0.615(15) 1 d . U P E 1
C05P C 0.2124(12) 0.4219(5) 1.5583(6) 0.091(5) Uani 1 1 d . . . . .
H05A H 0.139345 0.418887 1.584347 0.137 Uiso 1 1 calc R U . . .
H05B H 0.223499 0.398341 1.533839 0.137 Uiso 1 1 calc R U . . .
H05C H 0.195364 0.443240 1.528049 0.137 Uiso 1 1 calc R U . . .
C05Q C 0.3657(13) 0.3980(4) 1.6521(7) 0.095(5) Uani 1 1 d . . . . .
H05D H 0.447504 0.403280 1.678448 0.142 Uiso 1 1 calc R U . . .
H05E H 0.372764 0.373770 1.628819 0.142 Uiso 1 1 calc R U . . .
H05F H 0.295835 0.396119 1.680327 0.142 Uiso 1 1 calc R U . . .
F05R F 0.8654(14) 0.7297(6) 0.7762(8) 0.082(5) Uani 0.56(2) 1 d . U P C 1
C05S C 0.9297(15) 0.3542(4) 1.0915(6) 0.085(3) Uani 1 1 d . . . . .
C05T C 0.6530(11) 0.8194(3) 0.5708(5) 0.057(2) Uani 1 1 d . . . . .
F05U F 1.074(3) 0.2288(5) 0.7291(11) 0.109(6) Uani 0.490(17) 1 d . U P D 1
C05V C 1.1364(10) 0.2392(3) 0.7877(6) 0.063(2) Uani 1 1 d . . . . .
C05X C 0.1556(15) 0.7002(5) 0.8373(9) 0.122(7) Uani 1 1 d . . . . .
H05J H 0.092438 0.693093 0.867255 0.184 Uiso 1 1 calc R U . . .
H05K H 0.124526 0.722732 0.812228 0.184 Uiso 1 1 calc R U . . .
H05L H 0.166957 0.678929 0.807670 0.184 Uiso 1 1 calc R U . . .
F05Y F 1.085(2) 0.2102(5) 0.8263(13) 0.098(6) Uani 0.490(17) 1 d . U P D 1
C061 C 0.4681(12) 0.3286(4) 1.0235(6) 0.073(3) Uani 1 1 d . . . . .
C063 C 0.3822(15) 0.7204(4) 0.8303(9) 0.122(7) Uani 1 1 d . . . . .
H06A H 0.464261 0.726156 0.856107 0.183 Uiso 1 1 calc R U . . .
H06B H 0.394816 0.699205 0.800577 0.183 Uiso 1 1 calc R U . . .
H06C H 0.352385 0.743007 0.805136 0.183 Uiso 1 1 calc R U . . .
C2 C 0.907(3) 0.3061(6) 1.6450(10) 0.070(6) Uani 0.532(14) 1 d . U P F 1
H2A H 0.827390 0.320165 1.651739 0.104 Uiso 0.532(14) 1 calc R U P F 1
H2B H 0.907454 0.281721 1.668305 0.104 Uiso 0.532(14) 1 calc R U P F 1
H2C H 0.982104 0.321299 1.661595 0.104 Uiso 0.532(14) 1 calc R U P F 1
C3 C 0.789(2) 0.2710(6) 1.5543(11) 0.075(6) Uani 0.532(14) 1 d . U P F 1
H3A H 0.786551 0.265122 1.507880 0.112 Uiso 0.532(14) 1 calc R U P F 1
H3B H 0.798806 0.247276 1.579449 0.112 Uiso 0.532(14) 1 calc R U P F 1
H3C H 0.708581 0.283753 1.562791 0.112 Uiso 0.532(14) 1 calc R U P F 1
C4 C 1.028(3) 0.2777(6) 1.5604(12) 0.078(6) Uani 0.532(14) 1 d . U P F 1
H4A H 1.024821 0.273823 1.513335 0.117 Uiso 0.532(14) 1 calc R U P F 1
H4B H 1.105268 0.292419 1.575577 0.117 Uiso 0.532(14) 1 calc R U P F 1
H4C H 1.030618 0.252841 1.582288 0.117 Uiso 0.532(14) 1 calc R U P F 1
F04D F 0.1949(17) 0.5894(8) 0.7292(11) 0.096(6) Uani 0.407(14) 1 d . U P B 2
F04I F 0.319(3) 0.5428(5) 0.7527(12) 0.084(6) Uani 0.407(14) 1 d . U P B 2
F2 F 0.342(3) 0.5936(9) 0.8041(10) 0.103(6) Uani 0.407(14) 1 d . U P B 2
F05Z F 1.0497(18) 0.2152(5) 0.7824(15) 0.099(6) Uani 0.510(17) 1 d . U P D 2
F05V F 1.185(2) 0.2417(5) 0.7299(9) 0.102(5) Uani 0.510(17) 1 d . U P D 2
F3 F 1.238(3) 0.2260(8) 0.8234(12) 0.101(6) Uani 0.510(17) 1 d . U P D 2
F05G F 1.009(3) 0.3292(9) 1.0984(15) 0.116(7) Uani 0.385(15) 1 d . U P E 2
F05O F 0.993(3) 0.3848(8) 1.0806(14) 0.110(7) Uani 0.385(15) 1 d . U P E 2
F05L F 0.872(3) 0.3640(11) 1.1518(11) 0.135(7) Uani 0.385(15) 1 d . U P E 2
C2A C 0.824(3) 0.2912(7) 1.6269(13) 0.067(6) Uani 0.468(14) 1 d . U P F 2
H2AA H 0.812273 0.314679 1.651400 0.101 Uiso 0.468(14) 1 calc R U P F 2
H2AB H 0.739795 0.282288 1.606812 0.101 Uiso 0.468(14) 1 calc R U P F 2
H2AC H 0.862808 0.271472 1.656371 0.101 Uiso 0.468(14) 1 calc R U P F 2
C3A C 0.937(3) 0.2661(6) 1.5345(12) 0.063(6) Uani 0.468(14) 1 d . U P F 2
H3AA H 0.994676 0.274104 1.502257 0.095 Uiso 0.468(14) 1 calc R U P F 2
H3AB H 0.978731 0.245814 1.561678 0.095 Uiso 0.468(14) 1 calc R U P F 2
H3AC H 0.855717 0.256631 1.512119 0.095 Uiso 0.468(14) 1 calc R U P F 2
C4A C 1.048(3) 0.3104(8) 1.6218(13) 0.079(7) Uani 0.468(14) 1 d . U P F 2
H4AA H 1.031403 0.332235 1.649399 0.119 Uiso 0.468(14) 1 calc R U P F 2
H4AB H 1.076174 0.288482 1.649100 0.119 Uiso 0.468(14) 1 calc R U P F 2
H4AC H 1.114839 0.317027 1.593834 0.119 Uiso 0.468(14) 1 calc R U P F 2
F02X F 0.135(4) 0.8187(11) 0.645(2) 0.091(7) Uani 0.230(13) 1 d . U P A 2
F0 F 0.026(4) 0.7913(10) 0.717(2) 0.097(8) Uani 0.230(13) 1 d . U P A 2
F02C F 0.227(4) 0.7983(9) 0.7259(19) 0.084(7) Uani 0.230(13) 1 d . U P A 2
F4 F 0.867(2) 0.7563(11) 0.7820(10) 0.106(6) Uani 0.44(2) 1 d . U P C 2
F04T F 0.689(3) 0.7711(7) 0.8161(8) 0.085(6) Uani 0.44(2) 1 d . U P C 2
F05S F 0.726(3) 0.7144(8) 0.8062(18) 0.081(7) Uani 0.44(2) 1 d . U P C 2

loop_
_atom_site_aniso_label
_atom_site_aniso_U_11
_atom_site_aniso_U_22
_atom_site_aniso_U_33
_atom_site_aniso_U_23
_atom_site_aniso_U_13
_atom_site_aniso_U_12
Ir01 0.02512(15) 0.02363(14) 0.03590(16) -0.00339(14) 0.01038(11) -0.00061(12)
Ir02 0.02946(16) 0.02639(15) 0.03227(15) 0.00073(14) 0.01159(11) 0.00010(13)
S003 0.0470(12) 0.0273(9) 0.0469(11) 0.0013(9) 0.0072(9) 0.0050(8)
S004 0.0477(13) 0.0404(12) 0.0496(12) 0.0112(10) 0.0076(10) 0.0082(9)
S005 0.0458(13) 0.0697(17) 0.0599(13) -0.0151(12) 0.0331(11) -0.0076(11)
S006 0.0410(12) 0.0755(16) 0.0446(12) -0.0184(11) 0.0218(10) -0.0100(10)
F007 0.093(5) 0.035(3) 0.131(6) -0.001(3) 0.051(4) 0.019(3)
N008 0.029(3) 0.023(3) 0.040(3) 0.006(3) 0.014(2) 0.002(3)
N009 0.038(4) 0.029(3) 0.038(4) -0.002(3) 0.013(3) 0.001(3)
N00A 0.030(3) 0.026(3) 0.034(3) 0.004(3) 0.009(3) 0.003(2)
F00B 0.064(4) 0.083(5) 0.113(5) -0.022(4) 0.053(4) -0.024(3)
N00C 0.033(4) 0.028(3) 0.030(3) -0.001(3) 0.011(3) 0.002(3)
N00D 0.031(4) 0.028(3) 0.038(3) -0.005(3) 0.008(3) 0.001(3)
F00E 0.059(4) 0.065(4) 0.123(5) 0.029(4) 0.010(4) -0.015(3)
C00F 0.031(5) 0.034(4) 0.034(4) 0.000(3) 0.013(3) -0.005(3)
F00G 0.038(3) 0.085(4) 0.128(5) -0.044(5) 0.018(3) 0.012(3)
N00H 0.031(3) 0.017(3) 0.048(4) -0.002(3) 0.018(3) -0.001(2)
F00I 0.126(6) 0.033(3) 0.071(4) -0.001(3) 0.005(4) -0.029(3)
N00J 0.020(3) 0.031(4) 0.046(4) -0.004(3) 0.011(3) 0.006(3)
F00K 0.148(7) 0.105(5) 0.063(3) -0.006(4) 0.031(4) 0.075(5)
F1 0.076(4) 0.061(3) 0.050(3) 0.009(3) -0.005(3) 0.003(3)
F00M 0.107(6) 0.043(3) 0.143(7) 0.018(4) 0.063(5) 0.029(3)
C00N 0.036(4) 0.030(4) 0.030(4) 0.003(3) 0.016(3) -0.002(3)
C00O 0.041(4) 0.026(4) 0.031(4) 0.001(4) 0.012(3) 0.001(4)
C00P 0.023(3) 0.027(4) 0.041(4) -0.005(3) 0.015(3) -0.001(3)
N00Q 0.037(4) 0.027(3) 0.035(3) 0.002(3) 0.010(3) 0.003(3)
C00R 0.039(5) 0.025(4) 0.052(5) 0.002(4) 0.020(4) -0.004(3)
F00S 0.173(8) 0.059(4) 0.078(5) 0.004(3) 0.054(5) -0.046(4)
C00T 0.033(4) 0.036(4) 0.036(4) 0.003(3) 0.013(3) -0.001(3)
C00U 0.039(5) 0.038(4) 0.040(4) 0.004(3) 0.015(3) 0.006(3)
C00V 0.038(5) 0.035(4) 0.036(4) 0.001(3) 0.011(3) -0.006(3)
C00W 0.033(4) 0.033(4) 0.033(4) -0.005(3) 0.016(3) -0.007(3)
C00X 0.032(4) 0.031(4) 0.035(4) 0.000(3) 0.007(3) -0.003(3)
C00Y 0.030(4) 0.029(3) 0.033(4) -0.002(3) 0.003(3) 0.001(3)
C00Z 0.029(4) 0.028(4) 0.030(4) 0.000(3) 0.010(3) -0.002(3)
C010 0.031(4) 0.056(5) 0.034(4) -0.001(4) 0.014(3) -0.007(4)
C011 0.034(4) 0.024(4) 0.038(4) 0.002(3) 0.015(3) -0.001(3)
C012 0.033(4) 0.041(5) 0.040(4) -0.006(4) 0.014(4) -0.007(3)
F013 0.101(5) 0.052(4) 0.182(9) 0.054(5) -0.033(5) -0.010(4)
C014 0.032(4) 0.040(4) 0.046(4) -0.004(3) 0.010(3) 0.002(3)
F015 0.143(6) 0.104(6) 0.053(3) -0.007(3) 0.029(4) 0.074(5)
C016 0.030(4) 0.031(4) 0.032(4) -0.001(4) -0.003(3) 0.007(4)
C017 0.034(5) 0.033(5) 0.054(5) -0.004(4) 0.018(4) -0.001(3)
F018 0.044(4) 0.093(5) 0.184(8) -0.051(5) 0.033(4) 0.007(3)
C019 0.032(4) 0.028(4) 0.046(4) 0.004(3) 0.001(3) 0.003(3)
F01A 0.086(5) 0.098(6) 0.117(6) -0.008(4) -0.017(4) -0.043(4)
C01B 0.034(4) 0.026(4) 0.044(5) 0.003(3) 0.006(3) 0.006(3)
C01C 0.040(5) 0.044(5) 0.030(4) -0.005(3) 0.005(3) 0.009(4)
F01D 0.081(5) 0.157(7) 0.057(3) 0.023(4) 0.039(3) 0.028(5)
C01E 0.030(4) 0.031(4) 0.052(5) 0.002(4) 0.019(4) 0.005(3)
C01F 0.036(5) 0.043(5) 0.055(5) 0.011(4) 0.012(4) 0.000(4)
C01G 0.033(4) 0.036(4) 0.030(4) -0.001(3) 0.010(3) 0.004(3)
C01H 0.029(4) 0.054(5) 0.045(5) 0.001(4) -0.001(3) -0.005(3)
C01I 0.036(4) 0.030(4) 0.036(4) 0.008(3) 0.010(3) 0.003(3)
C01J 0.039(5) 0.035(4) 0.030(4) 0.003(3) 0.012(3) 0.003(3)
C01K 0.040(5) 0.046(5) 0.029(4) -0.010(3) 0.007(3) -0.003(4)
C01L 0.036(4) 0.032(4) 0.050(5) 0.002(3) 0.008(4) 0.000(3)
C01M 0.041(5) 0.027(4) 0.050(5) 0.003(3) 0.012(3) -0.008(3)
C01N 0.026(4) 0.036(4) 0.039(4) 0.000(3) 0.010(3) 0.001(3)
C01O 0.044(5) 0.058(6) 0.035(4) 0.010(4) 0.007(3) -0.007(4)
C01P 0.039(4) 0.032(4) 0.038(4) 0.010(3) 0.007(3) 0.001(3)
C01Q 0.040(4) 0.035(4) 0.056(5) 0.000(4) 0.017(4) 0.005(3)
C01R 0.051(5) 0.034(4) 0.057(5) 0.004(5) 0.016(4) 0.006(5)
C01S 0.044(5) 0.036(4) 0.042(4) -0.003(4) 0.008(3) 0.001(3)
F01T 0.121(6) 0.078(4) 0.110(5) 0.016(4) 0.068(5) -0.018(4)
C01U 0.035(4) 0.041(4) 0.031(3) 0.001(4) 0.014(3) -0.002(4)
F01V 0.067(4) 0.054(3) 0.092(4) 0.006(3) 0.023(3) 0.020(3)
C01W 0.027(4) 0.025(3) 0.038(4) 0.000(3) 0.007(3) -0.001(3)
C01X 0.036(5) 0.029(4) 0.060(5) 0.010(4) 0.008(4) 0.000(3)
C01Y 0.030(4) 0.032(4) 0.051(5) 0.000(3) 0.014(3) 0.002(3)
C01Z 0.042(5) 0.059(6) 0.045(5) -0.006(4) 0.005(4) -0.019(4)
C020 0.033(4) 0.035(4) 0.033(4) 0.002(3) 0.008(3) -0.002(3)
F021 0.046(4) 0.119(6) 0.115(6) 0.042(5) -0.013(3) -0.006(3)
C022 0.036(5) 0.036(4) 0.036(4) 0.000(3) 0.018(4) 0.002(3)
C023 0.031(4) 0.033(4) 0.037(4) 0.001(3) 0.007(3) -0.001(3)
C024 0.034(4) 0.034(4) 0.042(4) -0.002(3) 0.007(3) -0.001(3)
C025 0.028(4) 0.026(4) 0.039(4) -0.003(3) 0.011(3) -0.003(3)
F026 0.188(14) 0.068(6) 0.072(5) -0.010(5) 0.011(7) 0.049(8)
C027 0.035(4) 0.028(4) 0.036(4) 0.002(3) 0.013(3) -0.002(3)
C028 0.038(4) 0.033(4) 0.037(4) 0.002(4) 0.005(3) 0.002(3)
C029 0.035(4) 0.051(5) 0.070(6) 0.013(6) 0.005(4) -0.005(5)
C02A 0.035(4) 0.034(4) 0.036(4) 0.003(3) 0.014(3) -0.003(3)
F02B 0.069(6) 0.042(4) 0.157(9) -0.005(5) 0.046(7) 0.002(4)
C02C 0.027(4) 0.025(3) 0.032(4) -0.005(3) 0.003(3) -0.006(3)
F02D 0.205(10) 0.210(11) 0.102(6) -0.071(6) 0.101(6) -0.170(9)
F02E 0.099(6) 0.135(6) 0.097(5) -0.070(5) 0.001(4) -0.035(5)
F02F 0.094(6) 0.165(8) 0.119(6) -0.055(6) 0.066(5) -0.060(6)
C02G 0.043(4) 0.023(4) 0.036(4) 0.003(3) 0.001(3) 0.000(3)
F02H 0.030(3) 0.080(5) 0.226(10) 0.007(5) 0.019(4) -0.007(3)
C02I 0.032(5) 0.046(5) 0.065(5) -0.015(4) 0.013(4) -0.007(4)
F02J 0.059(4) 0.234(10) 0.079(5) -0.054(6) 0.002(3) -0.049(5)
C02K 0.045(5) 0.038(4) 0.045(4) -0.003(4) 0.011(3) -0.007(4)
C02L 0.037(4) 0.026(4) 0.041(4) 0.009(3) 0.012(3) 0.001(3)
C02M 0.025(4) 0.029(4) 0.043(4) 0.001(3) 0.009(3) -0.004(3)
C02N 0.036(4) 0.032(4) 0.057(5) 0.007(4) 0.003(4) 0.001(3)
C02O 0.056(6) 0.026(5) 0.054(5) -0.003(4) 0.016(4) -0.004(4)
C02P 0.032(4) 0.028(4) 0.045(4) 0.001(3) 0.010(3) 0.000(3)
C02Q 0.037(5) 0.029(4) 0.061(5) -0.005(4) 0.006(3) -0.009(3)
C02R 0.090(6) 0.036(5) 0.036(4) 0.002(4) 0.010(4) 0.001(4)
C02S 0.056(5) 0.035(4) 0.047(4) -0.003(4) 0.001(4) -0.009(4)
F02T 0.167(8) 0.066(4) 0.105(6) 0.011(4) -0.014(5) -0.065(5)
C02U 0.031(4) 0.034(4) 0.044(4) -0.004(3) 0.006(3) 0.004(3)
C02V 0.056(6) 0.031(4) 0.046(5) -0.003(4) 0.008(4) -0.006(4)
F02W 0.061(5) 0.059(5) 0.141(9) 0.000(5) 0.019(5) 0.031(4)
C02X 0.037(4) 0.034(4) 0.037(4) 0.008(3) 0.007(3) 0.002(3)
C02Y 0.047(5) 0.062(6) 0.039(4) 0.002(4) 0.017(4) -0.010(4)
C02Z 0.042(5) 0.044(5) 0.066(6) -0.014(5) 0.010(4) -0.015(4)
C030 0.027(4) 0.026(3) 0.039(4) -0.002(3) 0.012(3) -0.001(3)
C031 0.036(5) 0.037(4) 0.046(5) 0.003(4) 0.020(4) 0.001(3)
C032 0.033(4) 0.047(5) 0.050(4) -0.011(3) 0.002(3) 0.002(3)
C033 0.046(5) 0.031(4) 0.045(4) 0.005(3) 0.002(3) 0.001(3)
C034 0.023(4) 0.031(4) 0.053(5) -0.004(4) 0.005(3) -0.003(3)
C035 0.028(4) 0.035(4) 0.067(6) -0.003(4) 0.001(4) 0.010(3)
F036 0.091(5) 0.070(4) 0.132(6) 0.046(4) 0.021(4) 0.011(4)
F037 0.121(7) 0.169(9) 0.096(5) -0.038(5) 0.008(5) -0.095(6)
C038 0.038(5) 0.026(4) 0.046(4) 0.002(3) 0.008(3) 0.006(3)
C039 0.032(4) 0.028(4) 0.040(4) -0.007(3) 0.003(3) 0.007(3)
C03A 0.053(6) 0.069(7) 0.040(5) -0.017(4) 0.020(4) -0.003(4)
C03B 0.034(5) 0.040(5) 0.046(5) 0.002(4) 0.006(4) -0.005(3)
F03C 0.191(9) 0.097(5) 0.166(8) 0.044(5) 0.148(7) 0.038(5)
C03D 0.057(6) 0.056(6) 0.043(5) -0.018(4) 0.027(4) -0.004(4)
C03E 0.063(6) 0.056(5) 0.055(5) 0.015(4) 0.026(4) 0.010(4)
F03F 0.120(6) 0.219(10) 0.089(5) 0.092(6) 0.036(4) 0.017(7)
C03G 0.054(5) 0.041(5) 0.055(5) 0.002(4) 0.019(4) 0.006(4)
C03H 0.027(4) 0.030(4) 0.035(4) 0.000(3) 0.004(3) 0.002(3)
C03I 0.029(4) 0.033(4) 0.032(4) -0.004(3) 0.010(3) 0.002(3)
C03J 0.034(5) 0.034(4) 0.057(5) -0.005(4) 0.014(4) 0.006(3)
C03K 0.046(4) 0.027(4) 0.045(4) 0.004(3) 0.018(3) -0.001(3)
C03L 0.030(4) 0.033(4) 0.043(5) 0.011(4) 0.013(3) 0.006(3)
C03M 0.034(4) 0.026(4) 0.045(4) -0.001(3) 0.005(3) -0.002(3)
C03N 0.045(5) 0.047(5) 0.039(4) -0.006(4) 0.010(4) 0.006(4)
C03O 0.039(6) 0.076(7) 0.095(8) 0.008(6) 0.027(6) -0.013(5)
C03P 0.031(4) 0.057(5) 0.054(5) 0.012(4) 0.017(4) 0.009(3)
C03Q 0.067(7) 0.073(7) 0.048(5) -0.019(5) 0.032(5) 0.000(5)
F03R 0.096(8) 0.114(12) 0.068(6) 0.052(7) 0.033(6) 0.017(7)
F03S 0.259(11) 0.042(4) 0.091(5) -0.003(3) -0.094(6) -0.016(5)
F03T 0.126(7) 0.128(6) 0.103(6) 0.023(5) -0.061(5) -0.022(5)
C03U 0.035(5) 0.026(4) 0.061(5) 0.001(4) 0.001(4) 0.003(3)
C03V 0.029(4) 0.043(5) 0.048(5) -0.001(4) 0.011(3) 0.006(3)
C03W 0.036(5) 0.035(4) 0.056(5) -0.010(4) 0.005(4) -0.008(3)
C1 0.063(6) 0.035(5) 0.053(5) 0.011(4) 0.017(4) 0.019(4)
C03Y 0.028(4) 0.033(4) 0.035(4) 0.002(3) 0.005(3) 0.004(3)
C03Z 0.044(5) 0.026(4) 0.043(4) -0.002(3) 0.015(4) -0.002(3)
C040 0.035(5) 0.027(4) 0.072(6) 0.001(4) 0.001(4) 0.003(3)
C041 0.030(4) 0.032(4) 0.034(4) -0.006(3) 0.006(3) -0.001(3)
C042 0.048(6) 0.047(5) 0.058(6) 0.008(4) 0.031(5) 0.000(4)
C043 0.041(5) 0.052(5) 0.049(5) 0.006(4) 0.026(4) 0.007(4)
C044 0.051(5) 0.044(6) 0.064(6) -0.010(5) 0.000(4) -0.002(4)
F045 0.107(7) 0.200(10) 0.100(5) 0.062(6) 0.061(5) 0.018(6)
C046 0.088(6) 0.041(5) 0.035(4) 0.007(4) -0.004(4) -0.006(5)
C047 0.031(4) 0.035(4) 0.049(5) 0.005(4) 0.015(4) 0.000(3)
C048 0.036(5) 0.036(4) 0.047(5) 0.002(4) 0.002(4) 0.003(3)
C049 0.045(5) 0.027(4) 0.078(7) -0.008(4) 0.004(5) -0.006(4)
C04A 0.040(5) 0.081(8) 0.048(5) -0.004(5) 0.008(4) -0.006(5)
C04B 0.059(6) 0.035(4) 0.045(4) -0.005(4) 0.000(4) -0.008(4)
F04C 0.109(10) 0.081(8) 0.102(10) 0.025(6) 0.083(8) 0.027(7)
C04D 0.040(5) 0.048(6) 0.063(5) 0.002(5) 0.005(4) -0.012(4)
F04E 0.104(6) 0.106(6) 0.162(8) 0.048(6) -0.007(6) -0.052(5)
C04F 0.041(5) 0.034(4) 0.051(5) 0.004(4) 0.018(4) 0.004(3)
C04G 0.090(8) 0.072(6) 0.059(6) 0.003(6) 0.039(5) -0.001(7)
F04H 0.098(11) 0.127(12) 0.101(9) 0.000(10) 0.048(8) -0.061(10)
C04I 0.035(4) 0.043(4) 0.059(5) 0.005(4) 0.005(4) 0.000(3)
C04J 0.060(5) 0.040(5) 0.044(4) -0.001(4) 0.018(4) 0.007(4)
C04K 0.041(5) 0.029(4) 0.040(4) 0.001(3) 0.011(3) 0.005(3)
C04L 0.079(8) 0.073(7) 0.094(8) 0.035(7) 0.054(7) 0.015(6)
C04M 0.043(5) 0.055(6) 0.044(5) -0.013(4) 0.013(4) -0.012(4)
F04N 0.089(6) 0.120(6) 0.130(7) -0.017(5) 0.034(5) 0.043(5)
C04O 0.039(4) 0.035(4) 0.048(4) -0.003(3) 0.001(3) -0.002(3)
B1 0.028(4) 0.028(4) 0.039(4) -0.001(3) 0.006(3) -0.002(3)
C04Q 0.063(5) 0.034(4) 0.036(4) 0.003(3) 0.011(3) -0.006(4)
C04R 0.036(5) 0.036(5) 0.075(6) -0.012(5) -0.007(4) -0.005(4)
F04S 0.083(13) 0.132(13) 0.047(7) 0.006(9) 0.008(8) -0.019(10)
C04T 0.055(5) 0.042(4) 0.080(6) 0.001(4) 0.026(4) 0.015(4)
C04U 0.086(8) 0.068(7) 0.081(7) 0.009(6) 0.059(7) 0.012(6)
C04V 0.037(5) 0.041(5) 0.059(5) -0.014(4) -0.013(4) 0.001(3)
C04W 0.072(6) 0.080(7) 0.054(6) -0.016(5) 0.004(4) -0.024(6)
C04X 0.041(4) 0.032(4) 0.040(4) 0.002(3) 0.008(3) -0.002(3)
C04Y 0.048(6) 0.091(8) 0.050(6) -0.023(6) 0.009(5) -0.013(5)
C04Z 0.041(5) 0.033(4) 0.055(4) -0.007(3) 0.017(4) 0.000(3)
C050 0.040(4) 0.038(4) 0.045(4) 0.009(3) 0.015(3) 0.010(3)
C051 0.046(6) 0.041(5) 0.081(7) 0.001(5) -0.002(5) -0.006(4)
F052 0.047(4) 0.127(7) 0.318(15) -0.061(8) 0.065(6) -0.023(4)
F053 0.157(16) 0.077(8) 0.083(10) -0.030(7) -0.065(11) 0.007(9)
C054 0.063(7) 0.036(5) 0.062(6) -0.006(4) 0.007(5) -0.010(4)
C055 0.050(5) 0.045(5) 0.048(5) 0.013(4) 0.020(4) 0.000(4)
C056 0.041(5) 0.040(4) 0.041(4) 0.005(3) 0.013(3) 0.000(3)
C057 0.083(7) 0.031(4) 0.058(6) 0.004(4) -0.001(4) -0.016(4)
C058 0.045(6) 0.073(7) 0.061(6) -0.024(5) 0.009(5) -0.008(5)
C059 0.035(5) 0.092(7) 0.073(6) 0.000(5) 0.007(4) -0.023(5)
C05A 0.034(5) 0.050(5) 0.076(6) 0.008(4) 0.009(4) 0.009(3)
B2 0.040(5) 0.035(5) 0.040(5) 0.002(4) 0.009(4) -0.002(3)
C05C 0.040(5) 0.033(4) 0.067(6) 0.004(4) 0.013(4) 0.014(3)
C05D 0.056(6) 0.033(5) 0.094(8) 0.016(5) 0.014(6) 0.004(4)
F05E 0.062(7) 0.079(11) 0.162(18) -0.005(14) 0.028(10) 0.034(7)
F05F 0.111(9) 0.178(15) 0.085(9) -0.031(10) -0.027(7) -0.043(10)
C05H 0.064(6) 0.031(4) 0.066(6) -0.001(4) -0.022(4) -0.009(4)
C05I 0.059(5) 0.052(5) 0.055(5) 0.004(4) 0.028(4) 0.009(4)
C05J 0.052(5) 0.068(6) 0.055(5) -0.008(4) -0.012(4) -0.007(4)
F05K 0.151(14) 0.125(10) 0.083(9) 0.048(8) -0.061(8) -0.041(9)
C05L 0.032(5) 0.057(6) 0.112(8) 0.005(5) -0.004(5) -0.010(4)
C05M 0.163(18) 0.044(8) 0.168(17) 0.020(9) 0.033(14) 0.020(9)
F05N 0.183(15) 0.096(8) 0.096(12) -0.048(8) -0.046(10) -0.018(10)
C05P 0.053(7) 0.151(13) 0.075(8) -0.004(8) 0.027(6) -0.035(8)
C05Q 0.099(10) 0.088(9) 0.112(10) 0.053(8) 0.079(9) 0.038(7)
F05R 0.054(6) 0.104(11) 0.083(8) 0.018(9) -0.015(6) 0.013(7)
C05S 0.117(8) 0.078(7) 0.052(6) 0.004(5) -0.023(5) -0.014(6)
C05T 0.067(6) 0.045(5) 0.061(6) -0.001(4) 0.012(4) -0.018(4)
F05U 0.140(14) 0.062(10) 0.119(10) -0.035(8) -0.013(10) 0.032(10)
C05V 0.056(5) 0.041(5) 0.094(7) -0.005(5) 0.022(5) 0.017(4)
C05X 0.096(11) 0.096(11) 0.162(16) 0.069(11) -0.053(11) -0.006(9)
F05Y 0.113(12) 0.040(7) 0.150(14) 0.014(9) 0.050(11) 0.025(7)
C061 0.074(7) 0.086(8) 0.066(6) -0.005(5) 0.034(5) 0.003(6)
C063 0.096(11) 0.098(11) 0.180(17) 0.097(12) 0.054(11) 0.040(9)
C2 0.104(16) 0.048(11) 0.055(10) 0.008(9) 0.001(11) 0.019(10)
C3 0.114(15) 0.045(10) 0.064(11) 0.008(9) 0.001(11) -0.006(10)
C4 0.106(16) 0.037(10) 0.093(14) 0.014(10) 0.019(12) 0.046(10)
F04D 0.061(7) 0.143(15) 0.091(11) 0.058(11) 0.043(7) 0.005(9)
F04I 0.104(14) 0.056(8) 0.103(13) 0.015(8) 0.068(11) -0.001(8)
F2 0.137(16) 0.117(15) 0.060(8) -0.018(10) 0.036(9) -0.045(13)
F05Z 0.083(9) 0.039(8) 0.179(18) -0.027(11) 0.035(11) 0.012(6)
F05V 0.137(13) 0.073(9) 0.107(9) -0.015(7) 0.060(9) 0.033(9)
F3 0.100(11) 0.054(8) 0.146(15) 0.014(12) 0.002(11) 0.045(8)
F05G 0.117(14) 0.120(12) 0.094(14) 0.003(11) -0.066(10) 0.001(10)
F05O 0.117(14) 0.106(11) 0.092(13) 0.011(11) -0.060(10) -0.039(10)
F05L 0.171(17) 0.165(18) 0.063(10) -0.027(12) -0.024(10) -0.020(14)
C2A 0.087(16) 0.050(12) 0.068(13) 0.027(10) 0.026(12) 0.006(11)
C3A 0.109(17) 0.027(10) 0.057(12) 0.003(9) 0.016(11) -0.010(10)
C4A 0.089(15) 0.068(13) 0.077(13) 0.024(11) -0.009(12) 0.015(12)
F02X 0.101(16) 0.056(10) 0.117(13) 0.021(10) 0.016(13) 0.012(13)
F0 0.099(13) 0.078(15) 0.123(17) -0.012(13) 0.061(12) 0.022(13)
F02C 0.099(13) 0.051(12) 0.100(13) -0.017(10) 0.003(11) 0.013(12)
F4 0.063(8) 0.159(17) 0.087(11) 0.004(14) -0.029(7) -0.028(10)
F04T 0.123(14) 0.097(11) 0.035(7) -0.013(7) 0.003(9) 0.016(10)
F05S 0.097(16) 0.072(9) 0.066(13) 0.012(8) -0.023(11) 0.013(9)

loop_
_atom_type_symbol
_atom_type_description
_atom_type_scat_dispersion_real
_atom_type_scat_dispersion_imag
_atom_type_scat_source
C C 0.0181 0.0091 'International Tables Vol C Tables 4.2.6.8 and 6.1.1.4'
H H 0.0000 0.0000 'International Tables Vol C Tables 4.2.6.8 and 6.1.1.4'
B B 0.0090 0.0039 'International Tables Vol C Tables 4.2.6.8 and 6.1.1.4'
F F 0.0727 0.0534 'International Tables Vol C Tables 4.2.6.8 and 6.1.1.4'
Ir Ir -4.7710 6.5667 'International Tables Vol C Tables 4.2.6.8 and 6.1.1.4'
N N 0.0311 0.0180 'International Tables Vol C Tables 4.2.6.8 and 6.1.1.4'
S S 0.3331 0.5567 'International Tables Vol C Tables 4.2.6.8 and 6.1.1.4'

loop_
_geom_angle_atom_site_label_1
_geom_angle_atom_site_label_2
_geom_angle_atom_site_label_3
_geom_angle
_geom_angle_site_symmetry_1
_geom_angle_site_symmetry_3
_geom_angle_publ_flag
N00C Ir01 N00D 89.7(2) . . y
N00C Ir01 N00J 101.1(2) . . y
N00D Ir01 N00J 76.6(2) . . y
N00H Ir01 N00C 169.2(2) . . y
N00H Ir01 N00D 99.1(2) . . y
N00H Ir01 N00J 87.1(2) . . y
C00W Ir01 N00C 93.1(3) . . y
C00W Ir01 N00D 172.0(3) . . y
C00W Ir01 N00H 79.0(3) . . y
C00W Ir01 N00J 95.4(3) . . y
C00W Ir01 C016 91.1(3) . . y
C016 Ir01 N00C 78.7(3) . . y
C016 Ir01 N00D 96.8(3) . . y
C016 Ir01 N00H 94.0(3) . . y
C016 Ir01 N00J 173.4(4) . . y
N008 Ir02 N00Q 76.5(3) . . y
N009 Ir02 N008 87.1(3) . . y
N009 Ir02 N00Q 96.7(3) . . y
N00A Ir02 N008 101.2(2) . . y
N00A Ir02 N009 169.4(2) . . y
N00A Ir02 N00Q 91.7(2) . . y
C00N Ir02 N008 93.4(3) . . y
C00N Ir02 N009 79.6(3) . . y
C00N Ir02 N00A 93.2(3) . . y
C00N Ir02 C00O 94.0(3) . . y
C00N Ir02 N00Q 169.5(3) . . y
C00O Ir02 N008 172.6(4) . . y
C00O Ir02 N009 93.6(3) . . y
C00O Ir02 N00A 79.0(3) . . y
C00O Ir02 N00Q 96.1(3) . . y
C02O S003 C011 90.3(4) . . ?
C01R S004 C01J 90.6(4) . . ?
C03Q S005 C022 90.2(4) . . ?
C03A S006 C00F 90.7(4) . . ?
C03I N008 Ir02 116.1(5) . . ?
C03L N008 Ir02 124.7(6) . . ?
C03L N008 C03I 118.8(6) . . ?
C01U N009 Ir02 116.5(5) . . ?
C01U N009 C02V 120.3(8) . . ?
C02V N009 Ir02 123.2(6) . . ?
C012 N00A Ir02 123.5(5) . . ?
C01I N00A Ir02 116.8(5) . . ?
C01I N00A C012 119.1(7) . . ?
C00Z N00C Ir01 116.4(5) . . ?
C00Z N00C C01G 120.0(7) . . ?
C01G N00C Ir01 123.5(5) . . ?
C034 N00D Ir01 115.7(5) . . ?
C03J N00D Ir01 125.5(5) . . ?
C03J N00D C034 118.6(7) . . ?
C00Z C00F S006 130.3(6) . . ?
C016 C00F S006 111.6(6) . . ?
C016 C00F C00Z 117.8(6) . . ?
C00P N00H Ir01 117.9(5) . . ?
C00P N00H C040 118.8(7) . . ?
C040 N00H Ir01 123.2(6) . . ?
C00R N00J Ir01 123.9(6) . . ?
C00R N00J C02M 120.3(7) . . ?
C02M N00J Ir01 115.2(5) . . ?
C01J C00N Ir02 114.7(6) . . ?
C01J C00N C02A 111.0(7) . . ?
C02A C00N Ir02 133.8(6) . . ?
C022 C00O Ir02 114.0(6) . . ?
C022 C00O C03D 112.3(7) . . ?
C03D C00O Ir02 133.5(7) . . ?
N00H C00P C011 111.4(7) . . ?
N00H C00P C025 121.2(7) . . ?
C025 C00P C011 127.4(7) . . ?
C031 N00Q Ir02 125.3(5) . . ?
C031 N00Q C03H 119.2(7) . . ?
C03H N00Q Ir02 115.5(5) . . ?
N00J C00R H00R 119.3 . . ?
N00J C00R C017 121.5(8) . . ?
C017 C00R H00R 119.3 . . ?
C01E C00T C02L 116.9(7) . . ?
C01E C00T C043 120.5(7) . . ?
C02L C00T C043 122.6(7) . . ?
C00X C00U H00U 118.1 . . ?
C056 C00U H00U 118.1 . . ?
C056 C00U C00X 123.8(7) . . ?
C01O C00V H00V 119.7 . . ?
C01O C00V C025 120.6(8) . . ?
C025 C00V H00V 119.7 . . ?
C011 C00W Ir01 115.2(5) . . ?
C011 C00W C03Z 110.1(7) . . ?
C03Z C00W Ir01 134.2(6) . . ?
C00U C00X B2 122.9(7) . . ?
C023 C00X C00U 114.6(7) . . ?
C023 C00X B2 122.3(7) . . ?
C01W C00Y C01Q 119.5(7) . . ?
C028 C00Y C01Q 120.4(7) . . ?
C028 C00Y C01W 120.2(7) . . ?
N00C C00Z C00F 111.7(6) . . ?
N00C C00Z C03Y 120.4(6) . . ?
C03Y C00Z C00F 127.8(6) . . ?
C02Y C010 C01U 123.9(8) . . ?
C02Y C010 C04M 117.9(8) . . ?
C04M C010 C01U 118.2(8) . . ?
C00P C011 S003 130.7(6) . . ?
C00W C011 S003 112.9(6) . . ?
C00W C011 C00P 116.3(7) . . ?
N00A C012 H012 118.1 . . ?
C03N C012 N00A 123.8(7) . . ?
C03N C012 H012 118.1 . . ?
C01N C014 H014 118.8 . . ?
C032 C014 H014 118.8 . . ?
C032 C014 C01N 122.4(8) . . ?
C00F C016 Ir01 114.8(6) . . ?
C00F C016 C01K 111.9(7) . . ?
C01K C016 Ir01 133.0(7) . . ?
C00R C017 H017 119.4 . . ?
C00R C017 C047 121.2(8) . . ?
C047 C017 H017 119.4 . . ?
C01L C019 C02N 115.2(7) . . ?
C01L C019 B1 125.7(7) . . ?
C02N C019 B1 119.1(7) . . ?
C01F C01B C01I 125.1(8) . . ?
C01F C01B C048 117.3(8) . . ?
C01I C01B C048 117.5(7) . . ?
C01G C01C H01C 120.2 . . ?
C01G C01C C039 119.7(7) . . ?
C039 C01C H01C 120.2 . . ?
C00T C01E H01E 119.5 . . ?
C00T C01E C03L 120.9(8) . . ?
C03L C01E H01E 119.5 . . ?
C01B C01F H01F 118.7 . . ?
C029 C01F C01B 122.7(9) . . ?
C029 C01F H01F 118.7 . . ?
N00C C01G H01G 118.5 . . ?
C01C C01G N00C 123.0(7) . . ?
C01C C01G H01G 118.5 . . ?
C024 C01H C03P 120.6(8) . . ?
C024 C01H C059 118.6(9) . . ?
C03P C01H C059 120.7(9) . . ?
N00A C01I C01B 121.5(7) . . ?
N00A C01I C022 110.7(7) . . ?
C01B C01I C022 127.8(7) . . ?
C00N C01J S004 112.6(6) . . ?
C00N C01J C01U 117.0(7) . . ?
C01U C01J S004 130.2(6) . . ?
C016 C01K H01K 123.7 . . ?
C03A C01K C016 112.6(8) . . ?
C03A C01K H01K 123.7 . . ?
C019 C01L H01L 118.0 . . ?
C019 C01L C05C 124.0(8) . . ?
C05C C01L H01L 118.0 . . ?
C02Q C01M C057 120.9(8) . . ?
C04X C01M C02Q 120.4(7) . . ?
C04X C01M C057 118.7(8) . . ?
C014 C01N B2 123.4(7) . . ?
C01Y C01N C014 115.9(7) . . ?
C01Y C01N B2 120.4(7) . . ?
C00V C01O H01O 119.2 . . ?
C00V C01O C01Z 121.6(9) . . ?
C01Z C01O H01O 119.2 . . ?
C027 C01P H01P 118.7 . . ?
C03K C01P H01P 118.7 . . ?
C03K C01P C027 122.7(8) . . ?
F007 C01Q C00Y 113.4(7) . . ?
F00G C01Q F007 105.5(8) . . ?
F00G C01Q C00Y 114.1(7) . . ?
F00G C01Q F015 106.0(8) . . ?
F015 C01Q F007 104.4(8) . . ?
F015 C01Q C00Y 112.6(7) . . ?
S004 C01R H01R 123.5 . . ?
C02A C01R S004 112.9(8) . . ?
C02A C01R H01R 123.5 . . ?
C02G C01S H01S 118.3 . . ?
C02G C01S C04J 123.3(8) . . ?
C04J C01S H01S 118.3 . . ?
N009 C01U C010 120.7(8) . . ?
N009 C01U C01J 112.2(7) . . ?
C010 C01U C01J 127.0(8) . . ?
C00Y C01W H01W 118.5 . . ?
C02C C01W C00Y 123.0(7) . . ?
C02C C01W H01W 118.5 . . ?
C034 C01X H01X 119.6 . . ?
C03U C01X H01X 119.6 . . ?
C03U C01X C034 120.8(8) . . ?
C01N C01Y H01Y 118.7 . . ?
C01N C01Y C04Z 122.5(8) . . ?
C04Z C01Y H01Y 118.7 . . ?
C01O C01Z H01Z 119.9 . . ?
C02Z C01Z C01O 120.2(8) . . ?
C02Z C01Z H01Z 119.9 . . ?
C028 C020 C041 121.9(7) . . ?
C028 C020 C055 118.0(7) . . ?
C041 C020 C055 119.9(7) . . ?
C00O C022 S005 112.0(6) . . ?
C00O C022 C01I 118.5(7) . . ?
C01I C022 S005 129.4(7) . . ?
C00X C023 H023 118.5 . . ?
C02U C023 C00X 123.1(7) . . ?
C02U C023 H023 118.5 . . ?
C01H C024 H024 118.2 . . ?
C01H C024 C02X 123.6(8) . . ?
C02X C024 H024 118.2 . . ?
C00V C025 C00P 123.6(7) . . ?
C00V C025 C03W 118.3(7) . . ?
C03W C025 C00P 118.1(7) . . ?
C01P C027 B2 120.7(7) . . ?
C02K C027 C01P 115.8(8) . . ?
C02K C027 B2 123.3(7) . . ?
C00Y C028 H028 121.1 . . ?
C020 C028 C00Y 117.8(7) . . ?
C020 C028 H028 121.1 . . ?
C01F C029 H029 119.7 . . ?
C01F C029 C051 120.6(8) . . ?
C051 C029 H029 119.7 . . ?
C00N C02A H02A 123.6 . . ?
C01R C02A C00N 112.8(8) . . ?
C01R C02A H02A 123.6 . . ?
C01W C02C C041 115.3(7) . . ?
C01W C02C B1 123.0(6) . . ?
C041 C02C B1 121.7(6) . . ?
C01S C02G C04B 114.6(8) . . ?
C01S C02G B1 119.8(7) . . ?
C04B C02G B1 125.5(8) . . ?
C032 C02I H02I 121.2 . . ?
C032 C02I C04Z 117.6(8) . . ?
C04Z C02I H02I 121.2 . . ?
C027 C02K H02K 118.9 . . ?
C027 C02K C02S 122.2(8) . . ?
C02S C02K H02K 118.9 . . ?
C00T C02L H02L 119.8 . . ?
C03I C02L C00T 120.4(7) . . ?
C03I C02L H02L 119.8 . . ?
N00J C02M C034 115.8(7) . . ?
N00J C02M C04F 120.3(7) . . ?
C04F C02M C034 123.9(7) . . ?
C019 C02N H02N 119.4 . . ?
C04I C02N C019 121.1(8) . . ?
C04I C02N H02N 119.4 . . ?
S003 C02O H02O 122.9 . . ?
C03Z C02O S003 114.2(6) . . ?
C03Z C02O H02O 122.9 . . ?
C02X C02P H02P 118.6 . . ?
C050 C02P H02P 118.6 . . ?
C050 C02P C02X 122.8(7) . . ?
C01M C02Q H02Q 121.2 . . ?
C04O C02Q C01M 117.5(7) . . ?
C04O C02Q H02Q 121.2 . . ?
C046 C02R H02R 120.1 . . ?
C04J C02R H02R 120.1 . . ?
C04J C02R C046 119.9(8) . . ?
C02K C02S C04W 120.8(8) . . ?
C04Q C02S C02K 120.5(8) . . ?
C04Q C02S C04W 118.8(8) . . ?
C023 C02U C03G 119.0(7) . . ?
C033 C02U C023 121.0(7) . . ?
C033 C02U C03G 119.9(7) . . ?
N009 C02V H02V 119.3 . . ?
C054 C02V N009 121.5(9) . . ?
C054 C02V H02V 119.3 . . ?
C024 C02X C02P 114.0(7) . . ?
C024 C02X B2 122.1(7) . . ?
C02P C02X B2 123.7(7) . . ?
C010 C02Y H02Y 119.9 . . ?
C04A C02Y C010 120.3(10) . . ?
C04A C02Y H02Y 119.9 . . ?
C01Z C02Z H02Z 119.7 . . ?
C01Z C02Z C03W 120.7(8) . . ?
C03W C02Z H02Z 119.7 . . ?
C03M C030 B1 123.8(7) . . ?
C03M C030 C04X 115.1(7) . . ?
C04X C030 B1 121.0(7) . . ?
N00Q C031 H031 118.3 . . ?
N00Q C031 C03V 123.4(7) . . ?
C03V C031 H031 118.3 . . ?
C014 C032 C05J 120.1(9) . . ?
C02I C032 C014 121.6(8) . . ?
C02I C032 C05J 118.4(8) . . ?
C02U C033 H033 121.0 . . ?
C02U C033 C056 118.1(7) . . ?
C056 C033 H033 121.0 . . ?
N00D C034 C01X 120.8(7) . . ?
N00D C034 C02M 116.2(7) . . ?
C01X C034 C02M 123.0(7) . . ?
C03J C035 H035 120.1 . . ?
C03J C035 C03U 119.8(8) . . ?
C03U C035 H035 120.1 . . ?
C03V C038 C1 121.6(7) . . ?
C04K C038 C03V 114.9(7) . . ?
C04K C038 C1 123.5(7) . . ?
C03Y C039 C01C 118.1(7) . . ?
C04V C039 C01C 123.6(8) . . ?
C04V C039 C03Y 118.4(8) . . ?
S006 C03A H03A 123.4 . . ?
C01K C03A S006 113.1(6) . . ?
C01K C03A H03A 123.4 . . ?
C03Y C03B H03B 120.0 . . ?
C04D C03B H03B 120.0 . . ?
C04D C03B C03Y 120.0(8) . . ?
C00O C03D H03D 124.3 . . ?
C03Q C03D C00O 111.4(9) . . ?
C03Q C03D H03D 124.3 . . ?
F03R C03E C056 109.9(10) . . ?
F04C C03E F03R 96.8(12) . . ?
F04C C03E C056 112.1(9) . . ?
F04H C03E F03R 109.4(15) . . ?
F04H C03E F04C 109.7(15) . . ?
F04H C03E C056 117.1(11) . . ?
F04D C03E C056 112.8(11) . . ?
F04D C03E F04I 101.3(18) . . ?
F04I C03E C056 114.1(11) . . ?
F2 C03E C056 115.4(14) . . ?
F2 C03E F04D 107.6(19) . . ?
F2 C03E F04I 104.3(19) . . ?
F00K C03G F00M 105.5(9) . . ?
F00K C03G F018 107.9(8) . . ?
F00K C03G C02U 112.2(8) . . ?
F00M C03G F018 106.1(9) . . ?
F00M C03G C02U 113.5(7) . . ?
F018 C03G C02U 111.2(8) . . ?
N00Q C03H C03I 116.0(6) . . ?
N00Q C03H C04K 119.8(7) . . ?
C04K C03H C03I 124.1(7) . . ?
N008 C03I C02L 120.9(7) . . ?
N008 C03I C03H 115.0(6) . . ?
C02L C03I C03H 124.1(7) . . ?
N00D C03J C035 123.0(8) . . ?
N00D C03J H03J 118.5 . . ?
C035 C03J H03J 118.5 . . ?
C01P C03K C05I 119.0(8) . . ?
C04Q C03K C01P 120.3(8) . . ?
C04Q C03K C05I 120.7(8) . . ?
N008 C03L C01E 122.1(8) . . ?
N008 C03L H03L 119.0 . . ?
C01E C03L H03L 119.0 . . ?
C030 C03M H03M 118.8 . . ?
C030 C03M C04O 122.5(7) . . ?
C04O C03M H03M 118.8 . . ?
C012 C03N H03N 120.5 . . ?
C012 C03N C048 119.1(8) . . ?
C048 C03N H03N 120.5 . . ?
H03C C03O H03E 109.5 . . ?
H03C C03O H03F 109.5 . . ?
H03E C03O H03F 109.5 . . ?
C042 C03O H03C 109.5 . . ?
C042 C03O H03E 109.5 . . ?
C042 C03O H03F 109.5 . . ?
C01H C03P H03P 120.7 . . ?
C050 C03P C01H 118.5(8) . . ?
C050 C03P H03P 120.7 . . ?
S005 C03Q H03Q 123.0 . . ?
C03D C03Q S005 114.0(7) . . ?
C03D C03Q H03Q 123.0 . . ?
C01X C03U C035 117.0(7) . . ?
C01X C03U C05D 122.7(8) . . ?
C035 C03U C05D 120.2(8) . . ?
C031 C03V C038 119.9(7) . . ?
C031 C03V H03V 120.1 . . ?
C038 C03V H03V 120.1 . . ?
C025 C03W C02Z 118.6(8) . . ?
C049 C03W C025 117.9(8) . . ?
C049 C03W C02Z 123.4(8) . . ?
C038 C1 C3 104.8(10) . . ?
C038 C1 C4A 102.4(11) . . ?
C2 C1 C038 110.8(10) . . ?
C2 C1 C3 105.5(15) . . ?
C2 C1 C4 113.4(16) . . ?
C4 C1 C038 115.4(11) . . ?
C4 C1 C3 105.9(16) . . ?
C2A C1 C038 115.6(11) . . ?
C2A C1 C4A 100.0(17) . . ?
C3A C1 C038 112.7(11) . . ?
C3A C1 C2A 115.7(16) . . ?
C3A C1 C4A 108.5(17) . . ?
C039 C03Y C00Z 118.5(7) . . ?
C039 C03Y C03B 118.9(7) . . ?
C03B C03Y C00Z 122.5(7) . . ?
C00W C03Z H03Z 123.8 . . ?
C02O C03Z C00W 112.5(8) . . ?
C02O C03Z H03Z 123.8 . . ?
N00H C040 H040 118.2 . . ?
C049 C040 N00H 123.5(8) . . ?
C049 C040 H040 118.2 . . ?
C020 C041 C02C 121.8(7) . . ?
C020 C041 H041 119.1 . . ?
C02C C041 H041 119.1 . . ?
C03O C042 C047 109.0(8) . . ?
C03O C042 C04G 109.8(9) . . ?
C03O C042 C04L 110.1(9) . . ?
C047 C042 C04G 108.7(8) . . ?
C04L C042 C047 110.2(7) . . ?
C04L C042 C04G 109.1(9) . . ?
C00T C043 C05P 107.3(8) . . ?
C04U C043 C00T 110.4(8) . . ?
C04U C043 C05P 107.3(10) . . ?
C05Q C043 C00T 112.9(8) . . ?
C05Q C043 C04U 107.4(9) . . ?
C05Q C043 C05P 111.5(11) . . ?
C048 C044 H044 119.7 . . ?
C051 C044 H044 119.7 . . ?
C051 C044 C048 120.6(9) . . ?
C02R C046 C05S 119.7(10) . . ?
C04B C046 C02R 119.9(9) . . ?
C04B C046 C05S 120.2(11) . . ?
C017 C047 C042 119.8(7) . . ?
C017 C047 C04F 115.8(7) . . ?
C04F C047 C042 124.4(8) . . ?
C03N C048 C01B 118.8(8) . . ?
C044 C048 C01B 119.5(8) . . ?
C044 C048 C03N 121.7(8) . . ?
C03W C049 H049 119.7 . . ?
C040 C049 C03W 120.5(8) . . ?
C040 C049 H049 119.7 . . ?
C02Y C04A H04A 119.3 . . ?
C02Y C04A C04Y 121.3(10) . . ?
C04Y C04A H04A 119.3 . . ?
C02G C04B H04N 118.4 . . ?
C046 C04B C02G 123.1(9) . . ?
C046 C04B H04N 118.4 . . ?
C03B C04D H04E 119.6 . . ?
C03B C04D C04R 120.8(8) . . ?
C04R C04D H04E 119.6 . . ?
C02M C04F C047 120.9(8) . . ?
C02M C04F H04F 119.5 . . ?
C047 C04F H04F 119.5 . . ?
C042 C04G H04G 109.5 . . ?
C042 C04G H04H 109.5 . . ?
C042 C04G H04I 109.5 . . ?
H04G C04G H04H 109.5 . . ?
H04G C04G H04I 109.5 . . ?
H04H C04G H04I 109.5 . . ?
C02N C04I C05L 117.2(8) . . ?
C05A C04I C02N 121.8(8) . . ?
C05A C04I C05L 121.0(8) . . ?
C01S C04J C061 121.3(10) . . ?
C02R C04J C01S 119.1(9) . . ?
C02R C04J C061 119.6(9) . . ?
C038 C04K H04K 118.6 . . ?
C03H C04K C038 122.8(7) . . ?
C03H C04K H04K 118.6 . . ?
C042 C04L H04J 109.5 . . ?
C042 C04L H04L 109.5 . . ?
C042 C04L H04M 109.5 . . ?
H04J C04L H04L 109.5 . . ?
H04J C04L H04M 109.5 . . ?
H04L C04L H04M 109.5 . . ?
C054 C04M C010 117.3(8) . . ?
C054 C04M C058 123.6(9) . . ?
C058 C04M C010 119.1(9) . . ?
C02Q C04O C03M 121.2(8) . . ?
C02Q C04O C05H 119.0(8) . . ?
C03M C04O C05H 119.8(7) . . ?
C02C B1 C019 108.9(6) . . ?
C02C B1 C02G 109.2(6) . . ?
C02G B1 C019 110.1(7) . . ?
C030 B1 C019 109.5(6) . . ?
C030 B1 C02C 110.0(6) . . ?
C030 B1 C02G 109.2(6) . . ?
C02S C04Q H04Q 120.7 . . ?
C03K C04Q C02S 118.5(8) . . ?
C03K C04Q H04Q 120.7 . . ?
C04D C04R H04R 120.2 . . ?
C04V C04R C04D 119.7(8) . . ?
C04V C04R H04R 120.2 . . ?
F026 C04T F02B 109.6(13) . . ?
F026 C04T F02W 106.7(10) . . ?
F026 C04T C050 111.9(9) . . ?
F02B C04T F02W 103.9(9) . . ?
F02B C04T C050 112.3(8) . . ?
F02W C04T C050 111.9(9) . . ?
F02X C04T C050 121(2) . . ?
F02X C04T F0 114(3) . . ?
F02X C04T F02C 94(3) . . ?
F0 C04T C050 115.3(17) . . ?
F0 C04T F02C 96(3) . . ?
F02C C04T C050 111.2(14) . . ?
C043 C04U H04B 109.5 . . ?
C043 C04U H04C 109.5 . . ?
C043 C04U H04D 109.5 . . ?
H04B C04U H04C 109.5 . . ?
H04B C04U H04D 109.5 . . ?
H04C C04U H04D 109.5 . . ?
C039 C04V H04V 118.9 . . ?
C04R C04V C039 122.2(8) . . ?
C04R C04V H04V 118.9 . . ?
F02E C04W C02S 111.3(10) . . ?
F02J C04W F02E 107.3(9) . . ?
F02J C04W C02S 114.4(9) . . ?
F02J C04W F03T 106.9(12) . . ?
F03T C04W F02E 104.3(10) . . ?
F03T C04W C02S 112.1(9) . . ?
C01M C04X C030 123.3(8) . . ?
C01M C04X H04X 118.3 . . ?
C030 C04X H04X 118.3 . . ?
C04A C04Y H04Y 120.0 . . ?
C058 C04Y C04A 120.0(10) . . ?
C058 C04Y H04Y 120.0 . . ?
C01Y C04Z C05T 119.9(8) . . ?
C02I C04Z C01Y 120.0(8) . . ?
C02I C04Z C05T 120.1(8) . . ?
C02P C050 C04T 119.2(8) . . ?
C03P C050 C02P 120.5(8) . . ?
C03P C050 C04T 120.3(8) . . ?
C029 C051 H051 120.4 . . ?
C044 C051 C029 119.3(9) . . ?
C044 C051 H051 120.4 . . ?
C02V C054 C04M 122.0(9) . . ?
C02V C054 H054 119.0 . . ?
C04M C054 H054 119.0 . . ?
F02D C055 C020 114.2(8) . . ?
F02D C055 F03C 109.0(10) . . ?
F02D C055 F03F 105.8(10) . . ?
F03C C055 C020 113.8(7) . . ?
F03C C055 F03F 101.0(10) . . ?
F03F C055 C020 112.0(8) . . ?
C00U C056 C033 119.4(7) . . ?
C00U C056 C03E 121.7(8) . . ?
C033 C056 C03E 118.6(8) . . ?
F00I C057 F00S 104.6(8) . . ?
F00I C057 C01M 112.8(8) . . ?
F00S C057 C01M 112.2(9) . . ?
F013 C057 F00I 106.7(9) . . ?
F013 C057 F00S 106.2(10) . . ?
F013 C057 C01M 113.6(8) . . ?
C04M C058 H058 119.4 . . ?
C04Y C058 C04M 121.3(10) . . ?
C04Y C058 H058 119.4 . . ?
F037 C059 C01H 113.6(8) . . ?
F037 C059 F04E 99.1(11) . . ?
F04E C059 C01H 111.7(9) . . ?
F052 C059 C01H 116.2(11) . . ?
F052 C059 F037 109.9(11) . . ?
F052 C059 F04E 104.6(10) . . ?
C04I C05A H05M 120.9 . . ?
C04I C05A C05C 118.3(8) . . ?
C05C C05A H05M 120.9 . . ?
C01N B2 C00X 110.8(7) . . ?
C01N B2 C027 109.6(6) . . ?
C027 B2 C00X 107.5(6) . . ?
C02X B2 C00X 109.1(6) . . ?
C02X B2 C01N 108.4(7) . . ?
C02X B2 C027 111.5(7) . . ?
C01L C05C C05V 120.5(8) . . ?
C05A C05C C01L 119.6(8) . . ?
C05A C05C C05V 120.0(8) . . ?
C05M C05D C03U 107.0(10) . . ?
C05X C05D C03U 109.2(9) . . ?
C05X C05D C05M 110.0(13) . . ?
C05X C05D C063 110.9(13) . . ?
C063 C05D C03U 110.6(9) . . ?
C063 C05D C05M 109.1(12) . . ?
F1 C05H C04O 113.0(8) . . ?
F021 C05H F1 104.8(8) . . ?
F021 C05H F03S 108.1(9) . . ?
F021 C05H C04O 113.4(9) . . ?
F03S C05H F1 104.0(9) . . ?
F03S C05H C04O 112.8(8) . . ?
F00B C05I F01D 107.5(8) . . ?
F00B C05I F01V 106.4(9) . . ?
F00B C05I C03K 114.3(8) . . ?
F01D C05I C03K 111.7(9) . . ?
F01V C05I F01D 104.4(8) . . ?
F01V C05I C03K 111.9(7) . . ?
F04S C05J C032 112.6(16) . . ?
F04S C05J F05R 101.3(15) . . ?
F053 C05J C032 113.7(11) . . ?
F053 C05J F04S 111.8(18) . . ?
F053 C05J F05R 104.9(14) . . ?
F05R C05J C032 111.6(11) . . ?
F4 C05J C032 114.8(13) . . ?
F4 C05J F04T 105.3(17) . . ?
F4 C05J F05S 114(2) . . ?
F04T C05J C032 107.8(12) . . ?
F05S C05J C032 114.6(19) . . ?
F05S C05J F04T 98.7(17) . . ?
F00E C05L C04I 111.2(9) . . ?
F01A C05L F00E 103.7(9) . . ?
F01A C05L F02H 108.1(10) . . ?
F01A C05L C04I 113.7(10) . . ?
F02H C05L F00E 105.7(9) . . ?
F02H C05L C04I 113.6(9) . . ?
C05D C05M H05G 109.5 . . ?
C05D C05M H05H 109.5 . . ?
C05D C05M H05I 109.5 . . ?
H05G C05M H05H 109.5 . . ?
H05G C05M H05I 109.5 . . ?
H05H C05M H05I 109.5 . . ?
C043 C05P H05A 109.5 . . ?
C043 C05P H05B 109.5 . . ?
C043 C05P H05C 109.5 . . ?
H05A C05P H05B 109.5 . . ?
H05A C05P H05C 109.5 . . ?
H05B C05P H05C 109.5 . . ?
C043 C05Q H05D 109.5 . . ?
C043 C05Q H05E 109.5 . . ?
C043 C05Q H05F 109.5 . . ?
H05D C05Q H05E 109.5 . . ?
H05D C05Q H05F 109.5 . . ?
H05E C05Q H05F 109.5 . . ?
F05F C05S C046 112.1(11) . . ?
F05K C05S C046 114.1(12) . . ?
F05K C05S F05F 103.4(17) . . ?
F05K C05S F05N 110.2(16) . . ?
F05N C05S C046 113.6(14) . . ?
F05N C05S F05F 102.3(16) . . ?
F05G C05S C046 114.2(16) . . ?
F05G C05S F05O 105(3) . . ?
F05G C05S F05L 114(2) . . ?
F05O C05S C046 111.7(13) . . ?
F05O C05S F05L 102(2) . . ?
F05L C05S C046 108.9(16) . . ?
F01T C05T C04Z 112.9(8) . . ?
F02T C05T F01T 104.7(9) . . ?
F02T C05T F036 107.4(9) . . ?
F02T C05T C04Z 114.7(9) . . ?
F036 C05T F01T 103.7(9) . . ?
F036 C05T C04Z 112.5(8) . . ?
F05E C05V C05C 119.9(18) . . ?
F05E C05V F05U 111.2(18) . . ?
F05E C05V F05Y 99.6(17) . . ?
F05U C05V C05C 113.9(11) . . ?
F05U C05V F05Y 97.9(16) . . ?
F05Y C05V C05C 111.1(11) . . ?
F05Z C05V C05C 116.7(11) . . ?
F05Z C05V F05V 107.5(17) . . ?
F05Z C05V F3 110.6(18) . . ?
F05V C05V C05C 109.8(10) . . ?
F3 C05V C05C 111.1(16) . . ?
F3 C05V F05V 99.9(15) . . ?
C05D C05X H05J 109.5 . . ?
C05D C05X H05K 109.5 . . ?
C05D C05X H05L 109.5 . . ?
H05J C05X H05K 109.5 . . ?
H05J C05X H05L 109.5 . . ?
H05K C05X H05L 109.5 . . ?
F02F C061 F045 110.3(12) . . ?
F02F C061 C04J 114.4(9) . . ?
F02F C061 F04N 103.7(12) . . ?
F045 C061 C04J 113.9(11) . . ?
F045 C061 F04N 104.0(10) . . ?
F04N C061 C04J 109.4(10) . . ?
C05D C063 H06A 109.5 . . ?
C05D C063 H06B 109.5 . . ?
C05D C063 H06C 109.5 . . ?
H06A C063 H06B 109.5 . . ?
H06A C063 H06C 109.5 . . ?
H06B C063 H06C 109.5 . . ?
C1 C2 H2A 109.5 . . ?
C1 C2 H2B 109.5 . . ?
C1 C2 H2C 109.5 . . ?
H2A C2 H2B 109.5 . . ?
H2A C2 H2C 109.5 . . ?
H2B C2 H2C 109.5 . . ?
C1 C3 H3A 109.5 . . ?
C1 C3 H3B 109.5 . . ?
C1 C3 H3C 109.5 . . ?
H3A C3 H3B 109.5 . . ?
H3A C3 H3C 109.5 . . ?
H3B C3 H3C 109.5 . . ?
C1 C4 H4A 109.5 . . ?
C1 C4 H4B 109.5 . . ?
C1 C4 H4C 109.5 . . ?
H4A C4 H4B 109.5 . . ?
H4A C4 H4C 109.5 . . ?
H4B C4 H4C 109.5 . . ?
C1 C2A H2AA 109.5 . . ?
C1 C2A H2AB 109.5 . . ?
C1 C2A H2AC 109.5 . . ?
H2AA C2A H2AB 109.5 . . ?
H2AA C2A H2AC 109.5 . . ?
H2AB C2A H2AC 109.5 . . ?
C1 C3A H3AA 109.5 . . ?
C1 C3A H3AB 109.5 . . ?
C1 C3A H3AC 109.5 . . ?
H3AA C3A H3AB 109.5 . . ?
H3AA C3A H3AC 109.5 . . ?
H3AB C3A H3AC 109.5 . . ?
C1 C4A H4AA 109.5 . . ?
C1 C4A H4AB 109.5 . . ?
C1 C4A H4AC 109.5 . . ?
H4AA C4A H4AB 109.5 . . ?
H4AA C4A H4AC 109.5 . . ?
H4AB C4A H4AC 109.5 . . ?

loop_
_geom_bond_atom_site_label_1
_geom_bond_atom_site_label_2
_geom_bond_distance
_geom_bond_site_symmetry_2
_geom_bond_publ_flag
Ir01 N00C 2.061(7) . y
Ir01 N00D 2.135(6) . y
Ir01 N00H 2.047(7) . y
Ir01 N00J 2.152(6) . y
Ir01 C00W 1.990(8) . y
Ir01 C016 2.001(7) . y
Ir02 N008 2.143(5) . y
Ir02 N009 2.058(7) . y
Ir02 N00A 2.054(7) . y
Ir02 C00N 1.991(8) . y
Ir02 C00O 2.005(7) . y
Ir02 N00Q 2.152(6) . y
S003 C011 1.731(8) . ?
S003 C02O 1.703(9) . ?
S004 C01J 1.731(8) . ?
S004 C01R 1.713(10) . ?
S005 C022 1.747(8) . ?
S005 C03Q 1.711(11) . ?
S006 C00F 1.744(7) . ?
S006 C03A 1.708(10) . ?
F007 C01Q 1.328(10) . ?
N008 C03I 1.355(11) . ?
N008 C03L 1.324(10) . ?
N009 C01U 1.344(10) . ?
N009 C02V 1.369(10) . ?
N00A C012 1.365(10) . ?
N00A C01I 1.355(9) . ?
F00B C05I 1.305(12) . ?
N00C C00Z 1.356(9) . ?
N00C C01G 1.366(10) . ?
N00D C034 1.343(10) . ?
N00D C03J 1.340(10) . ?
F00E C05L 1.345(13) . ?
C00F C00Z 1.433(11) . ?
C00F C016 1.369(12) . ?
F00G C01Q 1.309(11) . ?
N00H C00P 1.341(10) . ?
N00H C040 1.371(10) . ?
F00I C057 1.339(11) . ?
N00J C00R 1.323(10) . ?
N00J C02M 1.343(11) . ?
F00K C03G 1.307(11) . ?
F1 C05H 1.348(11) . ?
F00M C03G 1.308(11) . ?
C00N C01J 1.379(11) . ?
C00N C02A 1.426(11) . ?
C00O C022 1.364(12) . ?
C00O C03D 1.436(11) . ?
C00P C011 1.461(11) . ?
C00P C025 1.431(11) . ?
N00Q C031 1.308(10) . ?
N00Q C03H 1.351(9) . ?
C00R H00R 0.9500 . ?
C00R C017 1.372(10) . ?
F00S C057 1.338(12) . ?
C00T C01E 1.360(12) . ?
C00T C02L 1.395(11) . ?
C00T C043 1.532(11) . ?
C00U H00U 0.9500 . ?
C00U C00X 1.394(10) . ?
C00U C056 1.381(11) . ?
C00V H00V 0.9500 . ?
C00V C01O 1.349(12) . ?
C00V C025 1.414(11) . ?
C00W C011 1.387(11) . ?
C00W C03Z 1.442(11) . ?
C00X C023 1.394(11) . ?
C00X B2 1.659(12) . ?
C00Y C01Q 1.476(11) . ?
C00Y C01W 1.401(10) . ?
C00Y C028 1.387(10) . ?
C00Z C03Y 1.430(10) . ?
C010 C01U 1.438(11) . ?
C010 C02Y 1.416(13) . ?
C010 C04M 1.428(13) . ?
C012 H012 0.9500 . ?
C012 C03N 1.342(12) . ?
F013 C057 1.297(13) . ?
C014 H014 0.9500 . ?
C014 C01N 1.403(11) . ?
C014 C032 1.381(12) . ?
F015 C01Q 1.324(11) . ?
C016 C01K 1.425(11) . ?
C017 H017 0.9500 . ?
C017 C047 1.393(12) . ?
F018 C03G 1.314(11) . ?
C019 C01L 1.350(11) . ?
C019 C02N 1.433(11) . ?
C019 B1 1.657(11) . ?
F01A C05L 1.328(14) . ?
C01B C01F 1.403(11) . ?
C01B C01I 1.423(11) . ?
C01B C048 1.430(12) . ?
C01C H01C 0.9500 . ?
C01C C01G 1.343(12) . ?
C01C C039 1.430(11) . ?
F01D C05I 1.341(11) . ?
C01E H01E 0.9500 . ?
C01E C03L 1.387(11) . ?
C01F H01F 0.9500 . ?
C01F C029 1.344(13) . ?
C01G H01G 0.9500 . ?
C01H C024 1.373(12) . ?
C01H C03P 1.381(13) . ?
C01H C059 1.507(13) . ?
C01I C022 1.445(11) . ?
C01J C01U 1.458(12) . ?
C01K H01K 0.9500 . ?
C01K C03A 1.353(12) . ?
C01L H01L 0.9500 . ?
C01L C05C 1.406(12) . ?
C01M C02Q 1.394(13) . ?
C01M C04X 1.383(11) . ?
C01M C057 1.492(12) . ?
C01N C01Y 1.383(11) . ?
C01N B2 1.644(12) . ?
C01O H01O 0.9500 . ?
C01O C01Z 1.395(14) . ?
C01P H01P 0.9500 . ?
C01P C027 1.401(11) . ?
C01P C03K 1.391(11) . ?
C01R H01R 0.9500 . ?
C01R C02A 1.361(12) . ?
C01S H01S 0.9500 . ?
C01S C02G 1.399(12) . ?
C01S C04J 1.407(12) . ?
F01T C05T 1.327(12) . ?
F01V C05I 1.340(11) . ?
C01W H01W 0.9500 . ?
C01W C02C 1.396(10) . ?
C01X H01X 0.9500 . ?
C01X C034 1.402(11) . ?
C01X C03U 1.373(11) . ?
C01Y H01Y 0.9500 . ?
C01Y C04Z 1.408(12) . ?
C01Z H01Z 0.9500 . ?
C01Z C02Z 1.349(14) . ?
C020 C028 1.376(11) . ?
C020 C041 1.391(11) . ?
C020 C055 1.514(11) . ?
F021 C05H 1.313(13) . ?
C023 H023 0.9500 . ?
C023 C02U 1.385(11) . ?
C024 H024 0.9500 . ?
C024 C02X 1.385(11) . ?
C025 C03W 1.425(11) . ?
F026 C04T 1.292(15) . ?
C027 C02K 1.375(12) . ?
C027 B2 1.652(12) . ?
C028 H028 0.9500 . ?
C029 H029 0.9500 . ?
C029 C051 1.418(14) . ?
C02A H02A 0.9500 . ?
F02B C04T 1.311(14) . ?
C02C C041 1.403(10) . ?
C02C B1 1.647(11) . ?
F02D C055 1.247(12) . ?
F02E C04W 1.334(13) . ?
F02F C061 1.299(15) . ?
C02G C04B 1.406(12) . ?
C02G B1 1.655(11) . ?
F02H C05L 1.338(12) . ?
C02I H02I 0.9500 . ?
C02I C032 1.381(13) . ?
C02I C04Z 1.405(13) . ?
F02J C04W 1.292(13) . ?
C02K H02K 0.9500 . ?
C02K C02S 1.408(12) . ?
C02L H02L 0.9500 . ?
C02L C03I 1.387(10) . ?
C02M C034 1.474(11) . ?
C02M C04F 1.393(11) . ?
C02N H02N 0.9500 . ?
C02N C04I 1.378(12) . ?
C02O H02O 0.9500 . ?
C02O C03Z 1.347(12) . ?
C02P H02P 0.9500 . ?
C02P C02X 1.406(11) . ?
C02P C050 1.395(11) . ?
C02Q H02Q 0.9500 . ?
C02Q C04O 1.371(12) . ?
C02R H02R 0.9500 . ?
C02R C046 1.387(15) . ?
C02R C04J 1.372(14) . ?
C02S C04Q 1.379(12) . ?
C02S C04W 1.509(14) . ?
F02T C05T 1.302(12) . ?
C02U C033 1.368(11) . ?
C02U C03G 1.504(11) . ?
C02V H02V 0.9500 . ?
C02V C054 1.344(13) . ?
F02W C04T 1.337(13) . ?
C02X B2 1.640(12) . ?
C02Y H02Y 0.9500 . ?
C02Y C04A 1.379(13) . ?
C02Z H02Z 0.9500 . ?
C02Z C03W 1.427(13) . ?
C030 C03M 1.380(11) . ?
C030 B1 1.617(11) . ?
C030 C04X 1.394(10) . ?
C031 H031 0.9500 . ?
C031 C03V 1.374(12) . ?
C032 C05J 1.504(13) . ?
C033 H033 0.9500 . ?
C033 C056 1.410(11) . ?
C035 H035 0.9500 . ?
C035 C03J 1.368(12) . ?
C035 C03U 1.398(12) . ?
F036 C05T 1.326(13) . ?
F037 C059 1.310(13) . ?
C038 C03V 1.405(11) . ?
C038 C1 1.522(11) . ?
C038 C04K 1.381(11) . ?
C039 C03Y 1.422(11) . ?
C039 C04V 1.404(11) . ?
C03A H03A 0.9500 . ?
C03B H03B 0.9500 . ?
C03B C03Y 1.428(11) . ?
C03B C04D 1.371(12) . ?
F03C C055 1.285(11) . ?
C03D H03D 0.9500 . ?
C03D C03Q 1.357(13) . ?
C03E F03R 1.377(17) . ?
C03E F04C 1.357(15) . ?
C03E F04H 1.180(18) . ?
C03E C056 1.480(12) . ?
C03E F04D 1.33(2) . ?
C03E F04I 1.39(2) . ?
C03E F2 1.23(2) . ?
F03F C055 1.310(12) . ?
C03H C03I 1.494(10) . ?
C03H C04K 1.377(11) . ?
C03J H03J 0.9500 . ?
C03K C04Q 1.373(12) . ?
C03K C05I 1.493(12) . ?
C03L H03L 0.9500 . ?
C03M H03M 0.9500 . ?
C03M C04O 1.404(11) . ?
C03N H03N 0.9500 . ?
C03N C048 1.420(12) . ?
C03O H03C 0.9800 . ?
C03O H03E 0.9800 . ?
C03O H03F 0.9800 . ?
C03O C042 1.513(15) . ?
C03P H03P 0.9500 . ?
C03P C050 1.354(12) . ?
C03Q H03Q 0.9500 . ?
F03S C05H 1.328(11) . ?
F03T C04W 1.319(14) . ?
C03U C05D 1.556(13) . ?
C03V H03V 0.9500 . ?
C03W C049 1.395(13) . ?
C1 C2 1.47(2) . ?
C1 C3 1.62(2) . ?
C1 C4 1.49(2) . ?
C1 C2A 1.49(2) . ?
C1 C3A 1.47(2) . ?
C1 C4A 1.68(3) . ?
C03Z H03Z 0.9500 . ?
C040 H040 0.9500 . ?
C040 C049 1.332(13) . ?
C041 H041 0.9500 . ?
C042 C047 1.533(11) . ?
C042 C04G 1.533(15) . ?
C042 C04L 1.532(14) . ?
C043 C04U 1.528(14) . ?
C043 C05P 1.539(16) . ?
C043 C05Q 1.515(14) . ?
C044 H044 0.9500 . ?
C044 C048 1.417(12) . ?
C044 C051 1.373(14) . ?
F045 C061 1.307(14) . ?
C046 C04B 1.382(13) . ?
C046 C05S 1.483(16) . ?
C047 C04F 1.395(11) . ?
C049 H049 0.9500 . ?
C04A H04A 0.9500 . ?
C04A C04Y 1.383(15) . ?
C04B H04N 0.9500 . ?
C04D H04E 0.9500 . ?
C04D C04R 1.405(13) . ?
F04E C059 1.354(14) . ?
C04F H04F 0.9500 . ?
C04G H04G 0.9800 . ?
C04G H04H 0.9800 . ?
C04G H04I 0.9800 . ?
C04I C05A 1.370(13) . ?
C04I C05L 1.494(13) . ?
C04J C061 1.474(15) . ?
C04K H04K 0.9500 . ?
C04L H04J 0.9800 . ?
C04L H04L 0.9800 . ?
C04L H04M 0.9800 . ?
C04M C054 1.400(14) . ?
C04M C058 1.411(13) . ?
F04N C061 1.364(15) . ?
C04O C05H 1.493(12) . ?
C04Q H04Q 0.9500 . ?
C04R H04R 0.9500 . ?
C04R C04V 1.357(13) . ?
F04S C05J 1.34(3) . ?
C04T C050 1.497(12) . ?
C04T F02X 1.24(4) . ?
C04T F0 1.36(3) . ?
C04T F02C 1.46(4) . ?
C04U H04B 0.9800 . ?
C04U H04C 0.9800 . ?
C04U H04D 0.9800 . ?
C04V H04V 0.9500 . ?
C04X H04X 0.9500 . ?
C04Y H04Y 0.9500 . ?
C04Y C058 1.357(16) . ?
C04Z C05T 1.477(13) . ?
C051 H051 0.9500 . ?
F052 C059 1.253(13) . ?
F053 C05J 1.309(18) . ?
C054 H054 0.9500 . ?
C058 H058 0.9500 . ?
C05A H05M 0.9500 . ?
C05A C05C 1.379(13) . ?
C05C C05V 1.482(12) . ?
C05D C05M 1.52(2) . ?
C05D C05X 1.491(18) . ?
C05D C063 1.516(16) . ?
F05E C05V 1.26(3) . ?
F05F C05S 1.45(2) . ?
C05J F05R 1.354(17) . ?
C05J F4 1.27(2) . ?
C05J F04T 1.38(2) . ?
C05J F05S 1.31(3) . ?
F05K C05S 1.293(18) . ?
C05M H05G 0.9800 . ?
C05M H05H 0.9800 . ?
C05M H05I 0.9800 . ?
F05N C05S 1.29(2) . ?
C05P H05A 0.9800 . ?
C05P H05B 0.9800 . ?
C05P H05C 0.9800 . ?
C05Q H05D 0.9800 . ?
C05Q H05E 0.9800 . ?
C05Q H05F 0.9800 . ?
C05S F05G 1.20(3) . ?
C05S F05O 1.29(3) . ?
C05S F05L 1.48(3) . ?
F05U C05V 1.36(2) . ?
C05V F05Y 1.43(2) . ?
C05V F05Z 1.23(2) . ?
C05V F05V 1.347(18) . ?
C05V F3 1.31(3) . ?
C05X H05J 0.9800 . ?
C05X H05K 0.9800 . ?
C05X H05L 0.9800 . ?
C063 H06A 0.9800 . ?
C063 H06B 0.9800 . ?
C063 H06C 0.9800 . ?
C2 H2A 0.9800 . ?
C2 H2B 0.9800 . ?
C2 H2C 0.9800 . ?
C3 H3A 0.9800 . ?
C3 H3B 0.9800 . ?
C3 H3C 0.9800 . ?
C4 H4A 0.9800 . ?
C4 H4B 0.9800 . ?
C4 H4C 0.9800 . ?
C2A H2AA 0.9800 . ?
C2A H2AB 0.9800 . ?
C2A H2AC 0.9800 . ?
C3A H3AA 0.9800 . ?
C3A H3AB 0.9800 . ?
C3A H3AC 0.9800 . ?
C4A H4AA 0.9800 . ?
C4A H4AB 0.9800 . ?
C4A H4AC 0.9800 . ?

loop_
_geom_torsion_atom_site_label_1
_geom_torsion_atom_site_label_2
_geom_torsion_atom_site_label_3
_geom_torsion_atom_site_label_4
_geom_torsion
_geom_torsion_site_symmetry_1
_geom_torsion_site_symmetry_2
_geom_torsion_site_symmetry_3
_geom_torsion_site_symmetry_4
_geom_torsion_publ_flag
Ir01 N00C C00Z C00F 8.3(8) . . . . ?
Ir01 N00C C00Z C03Y -169.9(5) . . . . ?
Ir01 N00C C01G C01C 173.7(6) . . . . ?
Ir01 N00D C034 C01X 175.9(6) . . . . ?
Ir01 N00D C034 C02M -4.4(9) . . . . ?
Ir01 N00D C03J C035 -173.6(7) . . . . ?
Ir01 N00H C00P C011 4.1(7) . . . . ?
Ir01 N00H C00P C025 -175.0(5) . . . . ?
Ir01 N00H C040 C049 175.4(7) . . . . ?
Ir01 N00J C00R C017 -169.9(7) . . . . ?
Ir01 N00J C02M C034 -7.5(9) . . . . ?
Ir01 N00J C02M C04F 171.6(6) . . . . ?
Ir01 C00W C011 S003 -174.4(3) . . . . ?
Ir01 C00W C011 C00P 2.8(8) . . . . ?
Ir01 C00W C03Z C02O 172.8(6) . . . . ?
Ir01 C016 C01K C03A 173.5(8) . . . . ?
Ir02 N008 C03I C02L -172.5(6) . . . . ?
Ir02 N008 C03I C03H 8.0(9) . . . . ?
Ir02 N008 C03L C01E 171.9(7) . . . . ?
Ir02 N009 C01U C010 175.4(5) . . . . ?
Ir02 N009 C01U C01J -1.8(7) . . . . ?
Ir02 N009 C02V C054 -175.7(7) . . . . ?
Ir02 N00A C012 C03N -171.2(7) . . . . ?
Ir02 N00A C01I C01B 168.0(6) . . . . ?
Ir02 N00A C01I C022 -10.4(8) . . . . ?
Ir02 C00N C01J S004 172.1(3) . . . . ?
Ir02 C00N C01J C01U -3.2(8) . . . . ?
Ir02 C00N C02A C01R -169.9(6) . . . . ?
Ir02 C00O C022 S005 174.5(4) . . . . ?
Ir02 C00O C022 C01I -4.1(10) . . . . ?
Ir02 C00O C03D C03Q -172.8(8) . . . . ?
Ir02 N00Q C031 C03V -179.2(6) . . . . ?
Ir02 N00Q C03H C03I -5.0(9) . . . . ?
Ir02 N00Q C03H C04K 178.6(6) . . . . ?
S003 C02O C03Z C00W -0.8(9) . . . . ?
S004 C01J C01U N009 -171.1(6) . . . . ?
S004 C01J C01U C010 11.9(11) . . . . ?
S004 C01R C02A C00N -1.3(8) . . . . ?
S006 C00F C00Z N00C 168.6(6) . . . . ?
S006 C00F C00Z C03Y -13.3(13) . . . . ?
S006 C00F C016 Ir01 -175.4(5) . . . . ?
S006 C00F C016 C01K -0.5(10) . . . . ?
N009 C02V C054 C04M 0.0(15) . . . . ?
N00A C012 C03N C048 3.7(13) . . . . ?
N00A C01I C022 S005 -168.8(6) . . . . ?
N00A C01I C022 C00O 9.5(11) . . . . ?
N00C C00Z C03Y C039 -5.3(11) . . . . ?
N00C C00Z C03Y C03B 171.9(7) . . . . ?
C00F S006 C03A C01K -1.0(8) . . . . ?
C00F C00Z C03Y C039 176.7(8) . . . . ?
C00F C00Z C03Y C03B -6.0(13) . . . . ?
C00F C016 C01K C03A -0.2(12) . . . . ?
N00H C00P C011 S003 172.2(6) . . . . ?
N00H C00P C011 C00W -4.4(9) . . . . ?
N00H C00P C025 C00V 178.7(6) . . . . ?
N00H C00P C025 C03W -0.6(10) . . . . ?
N00H C040 C049 C03W -0.7(15) . . . . ?
N00J C00R C017 C047 -1.7(14) . . . . ?
N00J C02M C034 N00D 8.0(11) . . . . ?
N00J C02M C034 C01X -172.3(8) . . . . ?
N00J C02M C04F C047 0.0(13) . . . . ?
C00N C01J C01U N009 3.3(9) . . . . ?
C00N C01J C01U C010 -173.7(7) . . . . ?
C00O C03D C03Q S005 -2.0(12) . . . . ?
C00P N00H C040 C049 0.0(12) . . . . ?
C00P C025 C03W C02Z 178.1(7) . . . . ?
C00P C025 C03W C049 -0.1(11) . . . . ?
N00Q C031 C03V C038 1.3(14) . . . . ?
N00Q C03H C03I N008 -1.9(10) . . . . ?
N00Q C03H C03I C02L 178.5(7) . . . . ?
N00Q C03H C04K C038 0.3(12) . . . . ?
C00R N00J C02M C034 -178.8(7) . . . . ?
C00R N00J C02M C04F 0.3(12) . . . . ?
C00R C017 C047 C042 178.1(9) . . . . ?
C00R C017 C047 C04F 1.8(13) . . . . ?
C00T C01E C03L N008 -0.4(14) . . . . ?
C00T C02L C03I N008 0.3(12) . . . . ?
C00T C02L C03I C03H 179.8(8) . . . . ?
C00U C00X C023 C02U 0.4(12) . . . . ?
C00U C00X B2 C01N 102.9(9) . . . . ?
C00U C00X B2 C027 -137.4(8) . . . . ?
C00U C00X B2 C02X -16.3(11) . . . . ?
C00V C01O C01Z C02Z -0.2(13) . . . . ?
C00V C025 C03W C02Z -1.2(11) . . . . ?
C00V C025 C03W C049 -179.5(8) . . . . ?
C00X C00U C056 C033 0.6(14) . . . . ?
C00X C00U C056 C03E -174.0(9) . . . . ?
C00X C023 C02U C033 1.9(13) . . . . ?
C00X C023 C02U C03G 177.3(8) . . . . ?
C00Y C01W C02C C041 -0.9(11) . . . . ?
C00Y C01W C02C B1 177.7(7) . . . . ?
C00Z N00C C01G C01C -2.0(12) . . . . ?
C00Z C00F C016 Ir01 -0.6(11) . . . . ?
C00Z C00F C016 C01K 174.3(8) . . . . ?
C010 C02Y C04A C04Y 0.3(13) . . . . ?
C010 C04M C054 C02V -0.4(14) . . . . ?
C010 C04M C058 C04Y 0.1(13) . . . . ?
C011 S003 C02O C03Z 0.2(7) . . . . ?
C011 C00P C025 C00V -0.3(11) . . . . ?
C011 C00P C025 C03W -179.5(7) . . . . ?
C011 C00W C03Z C02O 1.2(9) . . . . ?
C012 N00A C01I C01B -3.7(11) . . . . ?
C012 N00A C01I C022 177.8(7) . . . . ?
C012 C03N C048 C01B -3.6(12) . . . . ?
C012 C03N C048 C044 175.8(8) . . . . ?
C014 C01N C01Y C04Z -1.2(11) . . . . ?
C014 C01N B2 C00X -26.9(10) . . . . ?
C014 C01N B2 C027 -145.4(7) . . . . ?
C014 C01N B2 C02X 92.7(9) . . . . ?
C014 C032 C05J F04S -24.7(18) . . . . ?
C014 C032 C05J F053 -153.2(19) . . . . ?
C014 C032 C05J F05R 88.5(14) . . . . ?
C014 C032 C05J F4 134(2) . . . . ?
C014 C032 C05J F04T -109.2(16) . . . . ?
C014 C032 C05J F05S 0(2) . . . . ?
C016 C00F C00Z N00C -5.1(11) . . . . ?
C016 C00F C00Z C03Y 173.0(8) . . . . ?
C016 C01K C03A S006 0.9(11) . . . . ?
C017 C047 C04F C02M -1.0(13) . . . . ?
C019 C01L C05C C05A 1.6(15) . . . . ?
C019 C01L C05C C05V -179.3(9) . . . . ?
C019 C02N C04I C05A -4.1(14) . . . . ?
C019 C02N C04I C05L 173.3(9) . . . . ?
C01B C01F C029 C051 -0.9(15) . . . . ?
C01B C01I C022 S005 12.8(13) . . . . ?
C01B C01I C022 C00O -168.8(8) . . . . ?
C01C C039 C03Y C00Z 0.6(11) . . . . ?
C01C C039 C03Y C03B -176.7(7) . . . . ?
C01C C039 C04V C04R 175.9(8) . . . . ?
C01E C00T C02L C03I -1.7(13) . . . . ?
C01E C00T C043 C04U -45.7(12) . . . . ?
C01E C00T C043 C05P 70.9(12) . . . . ?
C01E C00T C043 C05Q -165.9(11) . . . . ?
C01F C01B C01I N00A -172.8(8) . . . . ?
C01F C01B C01I C022 5.4(13) . . . . ?
C01F C01B C048 C03N 176.8(8) . . . . ?
C01F C01B C048 C044 -2.6(12) . . . . ?
C01F C029 C051 C044 0.8(15) . . . . ?
C01G N00C C00Z C00F -175.7(7) . . . . ?
C01G N00C C00Z C03Y 6.1(11) . . . . ?
C01G C01C C039 C03Y 3.3(11) . . . . ?
C01G C01C C039 C04V -175.7(8) . . . . ?
C01H C024 C02X C02P 0.8(12) . . . . ?
C01H C024 C02X B2 176.2(8) . . . . ?
C01H C03P C050 C02P 0.0(13) . . . . ?
C01H C03P C050 C04T -179.2(8) . . . . ?
C01I N00A C012 C03N 0.0(12) . . . . ?
C01I C01B C01F C029 178.2(8) . . . . ?
C01I C01B C048 C03N 0.1(11) . . . . ?
C01I C01B C048 C044 -179.3(8) . . . . ?
C01J S004 C01R C02A 0.6(6) . . . . ?
C01J C00N C02A C01R 1.5(9) . . . . ?
C01L C019 C02N C04I 4.0(12) . . . . ?
C01L C019 B1 C02C -133.9(8) . . . . ?
C01L C019 B1 C02G 106.4(9) . . . . ?
C01L C019 B1 C030 -13.7(11) . . . . ?
C01L C05C C05V F05E -163.9(18) . . . . ?
C01L C05C C05V F05U 60.9(19) . . . . ?
C01L C05C C05V F05Y -48.5(18) . . . . ?
C01L C05C C05V F05Z -3(2) . . . . ?
C01L C05C C05V F05V 119.3(15) . . . . ?
C01L C05C C05V F3 -131.2(16) . . . . ?
C01M C02Q C04O C03M 0.5(12) . . . . ?
C01M C02Q C04O C05H -177.4(8) . . . . ?
C01N C014 C032 C02I -1.3(13) . . . . ?
C01N C014 C032 C05J -179.4(8) . . . . ?
C01N C01Y C04Z C02I 1.0(12) . . . . ?
C01N C01Y C04Z C05T -179.4(8) . . . . ?
C01O C00V C025 C00P -177.5(7) . . . . ?
C01O C00V C025 C03W 1.8(11) . . . . ?
C01O C01Z C02Z C03W 0.8(13) . . . . ?
C01P C027 C02K C02S 1.0(12) . . . . ?
C01P C027 B2 C00X -78.1(9) . . . . ?
C01P C027 B2 C01N 42.4(10) . . . . ?
C01P C027 B2 C02X 162.4(7) . . . . ?
C01P C03K C04Q C02S 2.5(12) . . . . ?
C01P C03K C05I F00B -39.4(12) . . . . ?
C01P C03K C05I F01D -161.7(8) . . . . ?
C01P C03K C05I F01V 81.7(10) . . . . ?
C01Q C00Y C01W C02C -179.5(7) . . . . ?
C01Q C00Y C028 C020 -180.0(8) . . . . ?
C01R S004 C01J C00N 0.3(6) . . . . ?
C01R S004 C01J C01U 174.9(7) . . . . ?
C01S C02G C04B C046 -1.7(12) . . . . ?
C01S C02G B1 C019 -155.4(7) . . . . ?
C01S C02G B1 C02C 85.2(8) . . . . ?
C01S C02G B1 C030 -35.1(9) . . . . ?
C01S C04J C061 F02F 18.7(16) . . . . ?
C01S C04J C061 F045 146.9(11) . . . . ?
C01S C04J C061 F04N -97.1(12) . . . . ?
C01U N009 C02V C054 0.9(12) . . . . ?
C01U C010 C02Y C04A 178.6(7) . . . . ?
C01U C010 C04M C054 -0.1(11) . . . . ?
C01U C010 C04M C058 -178.9(7) . . . . ?
C01W C00Y C01Q F007 160.9(8) . . . . ?
C01W C00Y C01Q F00G -78.3(10) . . . . ?
C01W C00Y C01Q F015 42.6(11) . . . . ?
C01W C00Y C028 C020 0.6(11) . . . . ?
C01W C02C C041 C020 1.4(11) . . . . ?
C01W C02C B1 C019 -151.9(7) . . . . ?
C01W C02C B1 C02G -31.6(10) . . . . ?
C01W C02C B1 C030 88.1(8) . . . . ?
C01X C03U C05D C05M -129.5(11) . . . . ?
C01X C03U C05D C05X 111.5(13) . . . . ?
C01X C03U C05D C063 -10.8(16) . . . . ?
C01Y C01N B2 C00X 159.5(7) . . . . ?
C01Y C01N B2 C027 41.0(10) . . . . ?
C01Y C01N B2 C02X -80.9(8) . . . . ?
C01Y C04Z C05T F01T -62.5(12) . . . . ?
C01Y C04Z C05T F02T 177.6(9) . . . . ?
C01Y C04Z C05T F036 54.4(12) . . . . ?
C01Z C02Z C03W C025 -0.1(13) . . . . ?
C01Z C02Z C03W C049 178.1(9) . . . . ?
C022 S005 C03Q C03D 0.9(9) . . . . ?
C022 C00O C03D C03Q 2.4(12) . . . . ?
C023 C00X B2 C01N -82.4(9) . . . . ?
C023 C00X B2 C027 37.4(10) . . . . ?
C023 C00X B2 C02X 158.4(7) . . . . ?
C023 C02U C033 C056 -3.0(13) . . . . ?
C023 C02U C03G F00K -50.6(12) . . . . ?
C023 C02U C03G F00M -170.1(8) . . . . ?
C023 C02U C03G F018 70.4(11) . . . . ?
C024 C01H C03P C050 0.6(13) . . . . ?
C024 C01H C059 F037 -51.7(14) . . . . ?
C024 C01H C059 F04E 59.4(13) . . . . ?
C024 C01H C059 F052 179.3(11) . . . . ?
C024 C02X B2 C00X -48.3(10) . . . . ?
C024 C02X B2 C01N -169.0(7) . . . . ?
C024 C02X B2 C027 70.3(9) . . . . ?
C025 C00P C011 S003 -8.8(11) . . . . ?
C025 C00P C011 C00W 174.6(6) . . . . ?
C025 C00V C01O C01Z -1.1(12) . . . . ?
C025 C03W C049 C040 0.8(14) . . . . ?
F026 C04T C050 C02P -93.4(13) . . . . ?
F026 C04T C050 C03P 85.7(14) . . . . ?
C027 C01P C03K C04Q -0.3(12) . . . . ?
C027 C01P C03K C05I -178.2(7) . . . . ?
C027 C02K C02S C04Q 1.2(13) . . . . ?
C027 C02K C02S C04W -177.6(9) . . . . ?
C028 C00Y C01Q F007 -18.5(12) . . . . ?
C028 C00Y C01Q F00G 102.3(9) . . . . ?
C028 C00Y C01Q F015 -136.8(8) . . . . ?
C028 C00Y C01W C02C -0.1(12) . . . . ?
C028 C020 C041 C02C -1.0(12) . . . . ?
C028 C020 C055 F02D 65.5(13) . . . . ?
C028 C020 C055 F03C -168.6(10) . . . . ?
C028 C020 C055 F03F -54.8(12) . . . . ?
C02A C00N C01J S004 -1.0(8) . . . . ?
C02A C00N C01J C01U -176.4(6) . . . . ?
F02B C04T C050 C02P 30.4(14) . . . . ?
F02B C04T C050 C03P -150.4(11) . . . . ?
C02G C01S C04J C02R -0.1(13) . . . . ?
C02G C01S C04J C061 -179.8(9) . . . . ?
C02I C032 C05J F04S 157.1(15) . . . . ?
C02I C032 C05J F053 29(2) . . . . ?
C02I C032 C05J F05R -89.8(14) . . . . ?
C02I C032 C05J F4 -44(2) . . . . ?
C02I C032 C05J F04T 72.6(17) . . . . ?
C02I C032 C05J F05S -178.7(17) . . . . ?
C02I C04Z C05T F01T 117.1(10) . . . . ?
C02I C04Z C05T F02T -2.8(14) . . . . ?
C02I C04Z C05T F036 -125.9(9) . . . . ?
C02K C027 B2 C00X 96.6(9) . . . . ?
C02K C027 B2 C01N -143.0(8) . . . . ?
C02K C027 B2 C02X -22.9(11) . . . . ?
C02K C02S C04Q C03K -2.9(12) . . . . ?
C02K C02S C04W F02E -135.7(9) . . . . ?
C02K C02S C04W F02J -13.9(15) . . . . ?
C02K C02S C04W F03T 107.9(11) . . . . ?
C02L C00T C01E C03L 1.7(14) . . . . ?
C02L C00T C043 C04U 134.9(10) . . . . ?
C02L C00T C043 C05P -108.5(11) . . . . ?
C02L C00T C043 C05Q 14.7(14) . . . . ?
C02M N00J C00R C017 0.5(13) . . . . ?
C02N C019 C01L C05C -2.8(13) . . . . ?
C02N C019 B1 C02C 43.5(10) . . . . ?
C02N C019 B1 C02G -76.2(9) . . . . ?
C02N C019 B1 C030 163.7(7) . . . . ?
C02N C04I C05A C05C 2.7(15) . . . . ?
C02N C04I C05L F00E -61.0(13) . . . . ?
C02N C04I C05L F01A 55.6(13) . . . . ?
C02N C04I C05L F02H 179.9(10) . . . . ?
C02O S003 C011 C00P -176.2(7) . . . . ?
C02O S003 C011 C00W 0.5(6) . . . . ?
C02P C02X B2 C00X 126.6(8) . . . . ?
C02P C02X B2 C01N 5.9(11) . . . . ?
C02P C02X B2 C027 -114.8(8) . . . . ?
C02Q C01M C04X C030 -1.4(13) . . . . ?
C02Q C01M C057 F00I 11.8(14) . . . . ?
C02Q C01M C057 F00S -106.0(10) . . . . ?
C02Q C01M C057 F013 133.4(10) . . . . ?
C02Q C04O C05H F1 -148.4(8) . . . . ?
C02Q C04O C05H F021 92.4(10) . . . . ?
C02Q C04O C05H F03S -30.8(14) . . . . ?
C02R C046 C04B C02G 2.2(14) . . . . ?
C02R C046 C05S F05F 176.2(14) . . . . ?
C02R C046 C05S F05K 59(2) . . . . ?
C02R C046 C05S F05N -68.4(19) . . . . ?
C02R C046 C05S F05G 114(3) . . . . ?
C02R C046 C05S F05O -126(2) . . . . ?
C02R C046 C05S F05L -14(2) . . . . ?
C02R C04J C061 F02F -161.0(11) . . . . ?
C02R C04J C061 F045 -32.8(15) . . . . ?
C02R C04J C061 F04N 83.1(12) . . . . ?
C02U C033 C056 C00U 1.8(13) . . . . ?
C02U C033 C056 C03E 176.6(9) . . . . ?
C02V N009 C01U C010 -1.5(10) . . . . ?
C02V N009 C01U C01J -178.7(7) . . . . ?
F02W C04T C050 C02P 146.8(9) . . . . ?
F02W C04T C050 C03P -34.0(13) . . . . ?
C02X C02P C050 C03P -0.2(13) . . . . ?
C02X C02P C050 C04T 179.0(8) . . . . ?
C02Y C010 C01U N009 -178.2(7) . . . . ?
C02Y C010 C01U C01J -1.5(11) . . . . ?
C02Y C010 C04M C054 179.2(8) . . . . ?
C02Y C010 C04M C058 0.5(11) . . . . ?
C02Y C04A C04Y C058 0.3(14) . . . . ?
C02Z C03W C049 C040 -177.4(9) . . . . ?
C030 C03M C04O C02Q -0.5(12) . . . . ?
C030 C03M C04O C05H 177.4(8) . . . . ?
C031 N00Q C03H C03I 177.0(7) . . . . ?
C031 N00Q C03H C04K 0.6(12) . . . . ?
C032 C014 C01N C01Y 1.3(11) . . . . ?
C032 C014 C01N B2 -172.5(7) . . . . ?
C032 C02I C04Z C01Y -0.8(12) . . . . ?
C032 C02I C04Z C05T 179.6(8) . . . . ?
C033 C02U C03G F00K 124.9(10) . . . . ?
C033 C02U C03G F00M 5.3(13) . . . . ?
C033 C02U C03G F018 -114.2(10) . . . . ?
C034 N00D C03J C035 0.7(13) . . . . ?
C034 C01X C03U C035 -0.5(13) . . . . ?
C034 C01X C03U C05D -177.1(9) . . . . ?
C034 C02M C04F C047 179.0(8) . . . . ?
C035 C03U C05D C05M 54.0(13) . . . . ?
C035 C03U C05D C05X -65.1(14) . . . . ?
C035 C03U C05D C063 172.6(11) . . . . ?
C039 C01C C01G N00C -2.8(12) . . . . ?
C03A S006 C00F C00Z -173.2(9) . . . . ?
C03A S006 C00F C016 0.8(8) . . . . ?
C03B C04D C04R C04V -2.0(14) . . . . ?
C03D C00O C022 S005 -1.7(10) . . . . ?
C03D C00O C022 C01I 179.7(8) . . . . ?
C03G C02U C033 C056 -178.3(8) . . . . ?
C03H N00Q C031 C03V -1.4(13) . . . . ?
C03I N008 C03L C01E -1.0(13) . . . . ?
C03I C03H C04K C038 -175.9(8) . . . . ?
C03J N00D C034 C01X 1.0(12) . . . . ?
C03J N00D C034 C02M -179.2(7) . . . . ?
C03J C035 C03U C01X 2.1(13) . . . . ?
C03J C035 C03U C05D 178.8(9) . . . . ?
C03K C01P C027 C02K -1.4(11) . . . . ?
C03K C01P C027 B2 173.6(7) . . . . ?
C03L N008 C03I C02L 1.1(12) . . . . ?
C03L N008 C03I C03H -178.5(7) . . . . ?
C03M C030 B1 C019 -106.2(8) . . . . ?
C03M C030 B1 C02C 13.5(10) . . . . ?
C03M C030 B1 C02G 133.2(7) . . . . ?
C03M C030 C04X C01M 1.4(11) . . . . ?
C03M C04O C05H F1 33.6(12) . . . . ?
C03M C04O C05H F021 -85.5(10) . . . . ?
C03M C04O C05H F03S 151.3(10) . . . . ?
C03O C042 C047 C017 -62.5(11) . . . . ?
C03O C042 C047 C04F 113.5(11) . . . . ?
C03P C01H C024 C02X -1.1(14) . . . . ?
C03P C01H C059 F037 133.0(11) . . . . ?
C03P C01H C059 F04E -115.9(11) . . . . ?
C03P C01H C059 F052 4.0(16) . . . . ?
C03Q S005 C022 C00O 0.5(8) . . . . ?
C03Q S005 C022 C01I 178.9(8) . . . . ?
F03R C03E C056 C00U -126.3(13) . . . . ?
F03R C03E C056 C033 59.0(15) . . . . ?
C03U C01X C034 N00D -1.1(13) . . . . ?
C03U C01X C034 C02M 179.1(8) . . . . ?
C03U C035 C03J N00D -2.3(14) . . . . ?
C03V C038 C1 C2 129.7(15) . . . . ?
C03V C038 C1 C3 -117.0(12) . . . . ?
C03V C038 C1 C4 -0.9(18) . . . . ?
C03V C038 C1 C2A 174.4(16) . . . . ?
C03V C038 C1 C3A -49.5(18) . . . . ?
C03V C038 C1 C4A 66.9(14) . . . . ?
C03V C038 C04K C03H -0.3(12) . . . . ?
C1 C038 C03V C031 178.4(8) . . . . ?
C1 C038 C04K C03H -179.1(8) . . . . ?
C03Y C039 C04V C04R -3.1(12) . . . . ?
C03Y C03B C04D C04R 1.4(13) . . . . ?
C03Z C00W C011 S003 -1.1(8) . . . . ?
C03Z C00W C011 C00P 176.2(6) . . . . ?
C040 N00H C00P C011 179.8(6) . . . . ?
C040 N00H C00P C025 0.7(10) . . . . ?
C041 C020 C028 C00Y -0.1(12) . . . . ?
C041 C020 C055 F02D -110.7(11) . . . . ?
C041 C020 C055 F03C 15.3(14) . . . . ?
C041 C020 C055 F03F 129.0(10) . . . . ?
C041 C02C B1 C019 26.6(10) . . . . ?
C041 C02C B1 C02G 146.8(7) . . . . ?
C041 C02C B1 C030 -93.4(8) . . . . ?
C042 C047 C04F C02M -177.1(9) . . . . ?
C043 C00T C01E C03L -177.7(8) . . . . ?
C043 C00T C02L C03I 177.7(8) . . . . ?
C046 C02R C04J C01S 0.4(13) . . . . ?
C046 C02R C04J C061 -179.9(9) . . . . ?
C048 C01B C01F C029 1.8(13) . . . . ?
C048 C01B C01I N00A 3.6(11) . . . . ?
C048 C01B C01I C022 -178.3(8) . . . . ?
C048 C044 C051 C029 -1.7(14) . . . . ?
C04A C04Y C058 C04M -0.5(15) . . . . ?
C04B C02G B1 C019 26.2(10) . . . . ?
C04B C02G B1 C02C -93.3(9) . . . . ?
C04B C02G B1 C030 146.5(8) . . . . ?
C04B C046 C05S F05F -0.5(19) . . . . ?
C04B C046 C05S F05K -117.7(18) . . . . ?
C04B C046 C05S F05N 114.8(18) . . . . ?
C04B C046 C05S F05G -62(3) . . . . ?
C04B C046 C05S F05O 57(3) . . . . ?
C04B C046 C05S F05L 169.5(18) . . . . ?
F04C C03E C056 C00U -19.8(17) . . . . ?
F04C C03E C056 C033 165.5(13) . . . . ?
C04D C03B C03Y C00Z -178.8(8) . . . . ?
C04D C03B C03Y C039 -1.6(12) . . . . ?
C04D C04R C04V C039 2.9(13) . . . . ?
C04F C02M C034 N00D -171.1(8) . . . . ?
C04F C02M C034 C01X 8.7(13) . . . . ?
C04G C042 C047 C017 57.1(12) . . . . ?
C04G C042 C047 C04F -126.9(10) . . . . ?
F04H C03E C056 C00U 108.2(19) . . . . ?
F04H C03E C056 C033 -67(2) . . . . ?
C04I C05A C05C C01L -1.4(15) . . . . ?
C04I C05A C05C C05V 179.5(10) . . . . ?
C04J C01S C02G C04B 0.7(12) . . . . ?
C04J C01S C02G B1 -177.9(7) . . . . ?
C04J C02R C046 C04B -1.4(14) . . . . ?
C04J C02R C046 C05S -178.2(10) . . . . ?
C04K C038 C03V C031 -0.5(12) . . . . ?
C04K C038 C1 C2 -51.6(17) . . . . ?
C04K C038 C1 C3 61.7(13) . . . . ?
C04K C038 C1 C4 177.8(15) . . . . ?
C04K C038 C1 C2A -6.8(19) . . . . ?
C04K C038 C1 C3A 129.3(16) . . . . ?
C04K C038 C1 C4A -114.4(13) . . . . ?
C04K C03H C03I N008 174.3(8) . . . . ?
C04K C03H C03I C02L -5.2(13) . . . . ?
C04L C042 C047 C017 176.6(10) . . . . ?
C04L C042 C047 C04F -7.4(14) . . . . ?
C04M C010 C01U N009 1.1(10) . . . . ?
C04M C010 C01U C01J 177.9(7) . . . . ?
C04M C010 C02Y C04A -0.7(11) . . . . ?
B1 C019 C01L C05C 174.7(8) . . . . ?
B1 C019 C02N C04I -173.7(8) . . . . ?
B1 C02C C041 C020 -177.2(7) . . . . ?
B1 C02G C04B C046 176.8(8) . . . . ?
B1 C030 C03M C04O 176.1(7) . . . . ?
B1 C030 C04X C01M -175.2(7) . . . . ?
C04Q C02S C04W F02E 45.5(13) . . . . ?
C04Q C02S C04W F02J 167.3(10) . . . . ?
C04Q C02S C04W F03T -70.8(13) . . . . ?
C04Q C03K C05I F00B 142.7(9) . . . . ?
C04Q C03K C05I F01D 20.4(12) . . . . ?
C04Q C03K C05I F01V -96.2(10) . . . . ?
C04V C039 C03Y C00Z 179.7(7) . . . . ?
C04V C039 C03Y C03B 2.4(11) . . . . ?
C04W C02S C04Q C03K 175.8(8) . . . . ?
C04X C01M C02Q C04O 0.4(12) . . . . ?
C04X C01M C057 F00I -168.3(8) . . . . ?
C04X C01M C057 F00S 73.8(12) . . . . ?
C04X C01M C057 F013 -46.8(13) . . . . ?
C04X C030 C03M C04O -0.4(11) . . . . ?
C04X C030 B1 C019 70.1(9) . . . . ?
C04X C030 B1 C02C -170.3(6) . . . . ?
C04X C030 B1 C02G -50.5(9) . . . . ?
C04Z C02I C032 C014 0.9(13) . . . . ?
C04Z C02I C032 C05J 179.2(8) . . . . ?
C050 C02P C02X C024 -0.2(11) . . . . ?
C050 C02P C02X B2 -175.5(8) . . . . ?
C051 C044 C048 C01B 2.6(13) . . . . ?
C051 C044 C048 C03N -176.7(9) . . . . ?
C054 C04M C058 C04Y -178.6(9) . . . . ?
C055 C020 C028 C00Y -176.2(7) . . . . ?
C055 C020 C041 C02C 175.0(8) . . . . ?
C056 C00U C00X C023 -1.7(13) . . . . ?
C056 C00U C00X B2 173.4(8) . . . . ?
C057 C01M C02Q C04O -179.8(8) . . . . ?
C057 C01M C04X C030 178.8(8) . . . . ?
C058 C04M C054 C02V 178.3(9) . . . . ?
C059 C01H C024 C02X -176.4(8) . . . . ?
C059 C01H C03P C050 175.8(9) . . . . ?
C05A C04I C05L F00E 116.4(11) . . . . ?
C05A C04I C05L F01A -127.0(11) . . . . ?
C05A C04I C05L F02H -2.7(16) . . . . ?
C05A C05C C05V F05E 15(2) . . . . ?
C05A C05C C05V F05U -120.0(18) . . . . ?
C05A C05C C05V F05Y 130.6(16) . . . . ?
C05A C05C C05V F05Z 175.9(19) . . . . ?
C05A C05C C05V F05V -61.6(18) . . . . ?
C05A C05C C05V F3 47.9(18) . . . . ?
B2 C00X C023 C02U -174.7(8) . . . . ?
B2 C01N C01Y C04Z 172.9(7) . . . . ?
B2 C027 C02K C02S -173.9(7) . . . . ?
C05I C03K C04Q C02S -179.6(8) . . . . ?
C05L C04I C05A C05C -174.6(10) . . . . ?
C05S C046 C04B C02G 178.9(9) . . . . ?
F04D C03E C056 C00U 45(2) . . . . ?
F04D C03E C056 C033 -129.5(18) . . . . ?
F04I C03E C056 C00U 160.1(17) . . . . ?
F04I C03E C056 C033 -15(2) . . . . ?
F2 C03E C056 C00U -79(2) . . . . ?
F2 C03E C056 C033 106(2) . . . . ?
F02X C04T C050 C02P 66(3) . . . . ?
F02X C04T C050 C03P -115(3) . . . . ?
F0 C04T C050 C02P -150(3) . . . . ?
F0 C04T C050 C03P 29(3) . . . . ?
F02C C04T C050 C02P -43(2) . . . . ?
F02C C04T C050 C03P 136(2) . . . . ?

loop_
_twin_individual_id
_twin_individual_mass_fraction_refined
1 0.507(6)
2 0.493(6)

loop_
_smtbx_masks_void_nr
_smtbx_masks_void_average_x
_smtbx_masks_void_average_y
_smtbx_masks_void_average_z
_smtbx_masks_void_volume
_smtbx_masks_void_count_electrons
_smtbx_masks_void_content
1 0.124 0.198 -0.014 213.0 51.6 '1 C6H14'
2 0.124 0.348 0.243 9.1 0.3 ?
3 -0.124 0.698 0.014 213.0 51.4 '1 C6H14'
4 -0.124 0.848 0.757 9.1 0.0 ?
5 0.185 0.239 0.460 7.2 0.1 ?
6 0.213 0.419 0.020 8.4 0.0 ?
7 0.371 0.419 0.403 10.7 0.5 ?
8 0.629 0.919 0.597 10.7 0.0 ?
9 0.787 0.919 0.980 8.4 0.0 ?
10 0.815 0.739 0.540 7.2 0.0 ?
